data_7717738
loop_
_publ_author_name
'Lopez, Nathan E.'
'McNamara, Lauren E.'
'Anferov, Sophie W.'
'Anderson, John S.'

_publ_section_title
;
 Deconvoluting capping ligand influence on photophysical properties in
 tetrathiafulvalene-based diradicaloids.
;
_journal_name_full 'Dalton transactions (Cambridge, England : 2003)'
_journal_paper_doi 10.1039/d4dt03305a
_journal_year 2024
_chemical_formula_moiety '0.5(C90 O12 P4 Pt2 S8), B C32 F24, 0.25[], 0.25[], 0.25[], 0.125[], 0.75[], 0.375[]'
_chemical_formula_sum 'C77 H54 B F24 O6 P2 Pt S4'
_chemical_formula_weight 1927.28
_chemical_name_common '[((P(O(2-CH3-Ph)3)2)Pt)2Ttftt](BArF4)2'
_chemical_name_systematic
'(\m-2-[4,5-bis(sulfanyl)-2H-1,3-dithiol-2-ylidene]-2H-1,3-dithiole-4,5-dithiolato diradical dication)-bis[(ortho-methylphenylphosphite)]-di-platinum(ii) bis(tetrakis[3,5-bis(trifluoromethyl)phenyl]borate)'
_chemical_properties_physical Light-sensitive,Photo-sensitive
_space_group_crystal_system monoclinic
_space_group_IT_number 14
_space_group_name_Hall '-P 2yn'
_space_group_name_H-M_alt 'P 1 21/n 1'
_atom_sites_solution_hydrogens geom
_atom_sites_solution_primary dual
_audit_creation_date 2024-08-09
_audit_creation_method
;
Olex2 1.5
(compiled 2022.04.07 svn.rca3783a0 for OlexSys, GUI svn.r6498)
;
_audit_update_record
;
2024-08-13 deposited with the CCDC.	2024-12-12 downloaded from the CCDC.
;
_cell_angle_alpha 90
_cell_angle_beta 99.619(2)
_cell_angle_gamma 90
_cell_formula_units_Z 8
_cell_length_a 26.9879(15)
_cell_length_b 21.3132(11)
_cell_length_c 29.4717(16)
_cell_measurement_reflns_used 9685
_cell_measurement_temperature 100(2)
_cell_measurement_theta_max 22.84
_cell_measurement_theta_min 2.31
_cell_volume 16713.7(16)
_computing_cell_refinement 'SAINT V.8.40B (Bruker AXS LLC., 2019)'
_computing_data_collection 'APEX4 v.2022.10-0 (Bruker AXS LLC., 2022)'
_computing_data_reduction 'SAINT V.8.40B (Bruker AXS LLC., 2019)'
_computing_molecular_graphics 'Olex2 1.5 (Dolomanov et al., 2009)'
_computing_publication_material 'Olex2 1.5 (Dolomanov et al., 2009)'
_computing_structure_refinement 'XL-2019/3 (Sheldrick, 2015b)'
_computing_structure_solution 'XT 2018/2 (Sheldrick, 2015a)'
_diffrn_ambient_temperature 100(2)
_diffrn_detector 'Bruker PHOTON II'
_diffrn_detector_area_resol_mean 7.4
_diffrn_detector_type
;
Charge-Integrating Pixel Array Detector (CPADs)
;
_diffrn_measured_fraction_theta_full 0.999
_diffrn_measured_fraction_theta_max 0.999
_diffrn_measurement_device_type 'Bruker D8 Venture'
_diffrn_measurement_method 'omega and phi scans'
_diffrn_radiation_monochromator mirrors
_diffrn_radiation_type MoK\a
_diffrn_radiation_wavelength 0.71073
_diffrn_reflns_av_R_equivalents 0.1068
_diffrn_reflns_av_unetI/netI 0.0633
_diffrn_reflns_Laue_measured_fraction_full 0.999
_diffrn_reflns_Laue_measured_fraction_max 0.999
_diffrn_reflns_limit_h_max 31
_diffrn_reflns_limit_h_min -31
_diffrn_reflns_limit_k_max 25
_diffrn_reflns_limit_k_min -25
_diffrn_reflns_limit_l_max 34
_diffrn_reflns_limit_l_min -34
_diffrn_reflns_number 388919
_diffrn_reflns_point_group_measured_fraction_full 0.999
_diffrn_reflns_point_group_measured_fraction_max 0.999
_diffrn_reflns_theta_full 24.745
_diffrn_reflns_theta_max 24.745
_diffrn_reflns_theta_min 1.762
_diffrn_source 'micro-focus X-ray tube'
_diffrn_source_current 1.0
_diffrn_source_power 0.05
_diffrn_source_type 'INCOATEC ImuS'
_diffrn_source_voltage 50.0
_diffrn_standards_number 0
_exptl_absorpt_coefficient_mu 1.920
_exptl_absorpt_correction_T_max 0.7449
_exptl_absorpt_correction_T_min 0.6535
_exptl_absorpt_correction_type multi-scan
_exptl_absorpt_process_details
;
SADABS-2016/2 (Bruker,2016/2) was used for absorption correction.
wR2(int) was 0.0941 before and 0.0777 after correction.
The Ratio of minimum to maximum transmission is 0.8773.
The \l/2 correction factor is Not present.
;
_exptl_crystal_colour 'clear yellowish green'
_exptl_crystal_colour_lustre clear
_exptl_crystal_colour_modifier yellowish
_exptl_crystal_colour_primary green
_exptl_crystal_density_diffrn 1.532
_exptl_crystal_description prism
_exptl_crystal_F_000 7656
_exptl_crystal_size_max 0.126
_exptl_crystal_size_mid 0.086
_exptl_crystal_size_min 0.075
_refine_diff_density_max 13.234
_refine_diff_density_min -2.993
_refine_diff_density_rms 0.289
_refine_ls_extinction_method none
_refine_ls_goodness_of_fit_ref 1.441
_refine_ls_hydrogen_treatment constr
_refine_ls_matrix_type full
_refine_ls_number_parameters 1924
_refine_ls_number_reflns 28557
_refine_ls_number_restraints 3432
_refine_ls_restrained_S_all 1.399
_refine_ls_R_factor_all 0.2169
_refine_ls_R_factor_gt 0.1272
_refine_ls_shift/su_max 0.007
_refine_ls_shift/su_mean 0.000
_refine_ls_structure_factor_coef Fsqd
_refine_ls_weighting_details 'w=1/[\s^2^(Fo^2^)+(0.2000P)^2^] where P=(Fo^2^+2Fc^2^)/3'
_refine_ls_weighting_scheme calc
_refine_ls_wR_factor_gt 0.3053
_refine_ls_wR_factor_ref 0.4029
_reflns_Friedel_coverage 0.000
_reflns_number_gt 15378
_reflns_number_total 28557
_reflns_threshold_expression 'I > 2\s(I)'
_cod_data_source_file d4dt03305a2.cif
_cod_data_source_block 1865_nel_anderson1
_cod_database_code 7717738
_shelx_shelxl_version_number 2019/3
_shelx_space_group_comment
;
The symmetry employed for this shelxl refinement is uniquely defined
by the following loop, which should always be used as a source of
symmetry information in preference to the above space-group names.
They are only intended as comments.
;
_shelx_estimated_absorpt_t_max 0.869
_shelx_estimated_absorpt_t_min 0.794
_olex2_refinement_description
;
1. Restrained distances
 C83-C82 \\sim C62-C61 \\sim C55-C54 \\sim C68-C69 \\sim C75-C76 \\sim C27-C26
\\sim C13-C12 \\sim C19-C20
 \\sim C41-C40 \\sim C48-C47 \\sim C33-C34
 with sigma of 0.04
 C57-C56 \\sim C57-C58 \\sim C58-C59 \\sim C60-C59 \\sim C60-C61 \\sim C56-C61
\\sim C52-C53 \\sim C53-C54
 \\sim C54-C49 \\sim C50-C49 \\sim C51-C50 \\sim C51-C52 \\sim C71-C70 \\sim
C75-C70 \\sim C72-C71 \\sim C73-
 C72 \\sim C73-C74 \\sim C75-C74 \\sim C67-C68 \\sim C68-C63 \\sim C64-C63
\\sim C65-C64 \\sim C65-C66 ~
 C66-C67 \\sim C85-C86 \\sim C82-C77 \\sim C81-C82 \\sim C78-C77 \\sim C79-C78
\\sim C79-C80 \\sim C80-C81
 \\sim C28-C29 \\sim C28-C33 \\sim C32-C33 \\sim C31-C32 \\sim C31-C30 \\sim
C30-C29 \\sim C12-C7 \\sim C7-C8 ~
 C9-C8 \\sim C10-C9 \\sim C11-C10 \\sim C11-C12 \\sim C14-C15 \\sim C16-C15
\\sim C17-C16 \\sim C17-C18 ~
 C18-C19 \\sim C19-C14 \\sim C26-C21 \\sim C25-C26 \\sim C25-C24 \\sim C23-C24
\\sim C23-C22 \\sim C22-C21
 \\sim C40-C35 \\sim C36-C35 \\sim C37-C36 \\sim C38-C37 \\sim C38-C39 \\sim
C39-C40 \\sim C47-C42 \\sim C43-
 C42 \\sim C44-C43 \\sim C44-C45 \\sim C45-C46 \\sim C46-C47
 with sigma of 0.04
 O12-C84 \\sim O12-C84A
 with sigma of 0.04
 C89-C88 \\sim C89A-C88A
 with sigma of 0.02
 C89-C84 \\sim C89A-C84A
 with sigma of 0.02
 C88-C159 \\sim C88A-C87
 with sigma of 0.02
 C159-C86 \\sim C87-C86A
 with sigma of 0.02
 C86-C85 \\sim C86A-C85A
 with sigma of 0.02
 C85-C84 \\sim C85A-C84A
 with sigma of 0.02
 O12-C89 \\sim O12-C89A
 with sigma of 0.04
 O12-C85 \\sim O12-C85A
 with sigma of 0.04
 C89-C159 \\sim C89A-C87
 with sigma of 0.04
 C89-C85 \\sim C89A-C85A
 with sigma of 0.04
 C88-C86 \\sim C88A-C86A
 with sigma of 0.04
 C88-C84 \\sim C88A-C84A
 with sigma of 0.04
 C159-C85 \\sim C87-C85A
 with sigma of 0.04
 C86-C84 \\sim C86A-C84A
 with sigma of 0.04
 C85A-C155 \\sim C90-C89 \\sim C76-C75 \\sim C62-C61 \\sim C55-C54 \\sim
C20-C19 \\sim C27-C26 \\sim C41-
 C40 \\sim C48-C47 \\sim C34-C33 \\sim C13-C12 \\sim C69-C68 \\sim C83-C82
 with sigma of 0.04
 F34-C137 \\sim F34A-C137 \\sim F35-C137 \\sim F35A-C137 \\sim F36-C137 \\sim
F36A-C137 \\sim F31-C134
 \\sim F31A-C134 \\sim F32-C134 \\sim F32A-C134 \\sim F33-C134 \\sim F33A-C134
 with sigma of 0.04
2. Rigid bond restraints
 F15, F1, C94, F2, F3, C93, C92, C95, C91, C96, C98, B1, C97, C99, C107, C115,
 F4, F5, F6, C100, C106, C108, C114, C116, C122, C101, C104, C109, C112, C117,
 C120, C102, C103, C105, C110, C111, C113, C118, C119, C121, F7, F8, F9, F10,
 F11, F12, F13, F14, F16, F17, F18, F19, F20, F21, F22, F23, F24, F26, F25,
 C126, F27, C125, C124, C127, C123, C128, C130, B2, C129, C131, C139, C147, F28,
  F29, F30, C132, C138, C140, C146, C148, C154, C133, C136, C141, C144, C149,
 C152, C134, C135, C137, C142, C143, C145, C150, C151, C153, F31, F32, F33,
 F33A, F32A, F31A, F34, F35, F36, F35A, F36A, F34A, F37, F38, F39, F40, F41,
 F42, F43, F44, F45, F46, F47, F48
 with sigma for 1-2 distances of 0.01 and sigma for 1-3 distances of 0.01
3. Uiso/Uaniso restraints and constraints
Uanis(F35) \\sim Ueq, Uanis(F25) \\sim Ueq, Uanis(C126) \\sim Ueq, Uanis(F26)
\\sim Ueq, Uanis(F27) \\sim Ueq, Uanis(C125) \\sim Ueq, Uanis(C124) \\sim Ueq,
Uanis(C127) \\sim Ueq, Uanis(C123) \\sim Ueq, Uanis(C128) \\sim Ueq,
Uanis(C130) \\sim Ueq, Uanis(B2) \\sim Ueq, Uanis(C129) \\sim Ueq, Uanis(C131)
\\sim Ueq, Uanis(C139) \\sim Ueq, Uanis(C147) \\sim Ueq, Uanis(F28) \\sim Ueq,
Uanis(F29) \\sim Ueq, Uanis(F30) \\sim Ueq, Uanis(C132) \\sim Ueq, Uanis(C138)
\\sim Ueq, Uanis(C140) \\sim Ueq, Uanis(C146) \\sim Ueq, Uanis(C148) \\sim Ueq,
Uanis(C154) \\sim Ueq, Uanis(C133) \\sim Ueq, Uanis(C136) \\sim Ueq,
Uanis(C141) \\sim Ueq, Uanis(C144) \\sim Ueq, Uanis(C149) \\sim Ueq,
Uanis(C152) \\sim Ueq, Uanis(C134) \\sim Ueq, Uanis(C135) \\sim Ueq,
Uanis(C137) \\sim Ueq, Uanis(C142) \\sim Ueq, Uanis(C143) \\sim Ueq,
Uanis(C145) \\sim Ueq, Uanis(C150) \\sim Ueq, Uanis(C151) \\sim Ueq,
Uanis(C153) \\sim Ueq, Uanis(F31) \\sim Ueq, Uanis(F32) \\sim Ueq, Uanis(F33)
\\sim Ueq, Uanis(F33A) \\sim Ueq, Uanis(F32A) \\sim Ueq, Uanis(F31A) \\sim Ueq,
Uanis(F34) \\sim Ueq, Uanis(F36) \\sim Ueq, Uanis(F35A) \\sim Ueq, Uanis(F36A)
\\sim Ueq, Uanis(F34A) \\sim Ueq, Uanis(F37) \\sim Ueq, Uanis(F38) \\sim Ueq,
Uanis(F39) \\sim Ueq, Uanis(F40) \\sim Ueq, Uanis(F41) \\sim Ueq, Uanis(F42)
\\sim Ueq, Uanis(F43) \\sim Ueq, Uanis(F44) \\sim Ueq, Uanis(F45) \\sim Ueq,
Uanis(F46) \\sim Ueq, Uanis(F47) \\sim Ueq, Uanis(F48) \\sim Ueq, Uanis(C102)
\\sim Ueq, Uanis(F1) \\sim Ueq, Uanis(C94) \\sim Ueq, Uanis(F2) \\sim Ueq,
Uanis(F3) \\sim Ueq, Uanis(C93) \\sim Ueq, Uanis(C92) \\sim Ueq, Uanis(C95)
\\sim Ueq, Uanis(C91) \\sim Ueq, Uanis(C96) \\sim Ueq, Uanis(C98) \\sim Ueq,
Uanis(B1) \\sim Ueq, Uanis(C97) \\sim Ueq, Uanis(C99) \\sim Ueq, Uanis(C107)
\\sim Ueq, Uanis(C115) \\sim Ueq, Uanis(F4) \\sim Ueq, Uanis(F5) \\sim Ueq,
Uanis(F6) \\sim Ueq, Uanis(C100) \\sim Ueq, Uanis(C106) \\sim Ueq, Uanis(C108)
\\sim Ueq, Uanis(C114) \\sim Ueq, Uanis(C116) \\sim Ueq, Uanis(C122) \\sim Ueq,
Uanis(C101) \\sim Ueq, Uanis(C104) \\sim Ueq, Uanis(C109) \\sim Ueq,
Uanis(C112) \\sim Ueq, Uanis(C117) \\sim Ueq, Uanis(C120) \\sim Ueq,
Uanis(C103) \\sim Ueq, Uanis(C105) \\sim Ueq, Uanis(C110) \\sim Ueq,
Uanis(C111) \\sim Ueq, Uanis(C113) \\sim Ueq, Uanis(C118) \\sim Ueq,
Uanis(C119) \\sim Ueq, Uanis(C121) \\sim Ueq, Uanis(F7) \\sim Ueq, Uanis(F8)
\\sim Ueq, Uanis(F9) \\sim Ueq, Uanis(F10) \\sim Ueq, Uanis(F11) \\sim Ueq,
Uanis(F12) \\sim Ueq, Uanis(F13) \\sim Ueq, Uanis(F14) \\sim Ueq, Uanis(F15)
\\sim Ueq, Uanis(F16) \\sim Ueq, Uanis(F17) \\sim Ueq, Uanis(F18) \\sim Ueq,
Uanis(F19) \\sim Ueq, Uanis(F20) \\sim Ueq, Uanis(F21) \\sim Ueq, Uanis(F22)
\\sim Ueq, Uanis(F23) \\sim Ueq, Uanis(F24) \\sim Ueq: with sigma of 0.1 and
sigma for terminal atoms of 0.2
Uanis(C89A) = Uanis(C90) = Uanis(C84A) = Uanis(C88) = Uanis(C85A) = Uanis(C159)
= Uanis(C86) = Uanis(C155) = Uanis(C85) = Uanis(C84) = Uanis(C89) = Uanis(C88A)
= Uanis(C87) = Uanis(C86A) = Uanis(C31) = Uanis(C30)
Uanis(F34A) = Uanis(F34) = Uanis(F35A) = Uanis(F35) = Uanis(F36A) = Uanis(F36)
= Uanis(F32A) = Uanis(F32) = Uanis(F33A) = Uanis(F33) = Uanis(F31) =
Uanis(F31A) = Uanis(F43) = Uanis(F44) = Uanis(F45) = Uanis(F10) = Uanis(F12) =
Uanis(F11) = Uanis(F3) = Uanis(F2) = Uanis(F1) = Uanis(F28) = Uanis(F29) =
Uanis(F30) = Uanis(F26) = Uanis(F25) = Uanis(F27) = Uanis(F38) = Uanis(F14) =
Uanis(F13)
4. Others
 Fixed Sof: C89(0.75) C88(0.75) H88(0.75) C159(0.75) H159(0.75) C86(0.75)
 H86(0.75) C85(0.75) H85(0.75) C84(0.75) C90(0.75) F31(0.5) F32(0.5) F33(0.5)
 F34(0.5) F35(0.5) F36(0.5) C84A(0.25) C85A(0.25) C86A(0.25) H86A(0.25)
 C87(0.25) H87(0.25) C88A(0.25) H88A(0.25) C89A(0.25) H89A(0.25) C155(0.25)
 F35A(0.5) F36A(0.5) F34A(0.5) F33A(0.5) F32A(0.5) F31A(0.5)
5.a Aromatic/amide H refined with riding coordinates:
 C8(H8), C9(H9), C10(H10), C11(H11), C15(H15), C16(H16), C17(H17), C18(H18),
 C22(H22), C23(H23), C24(H24), C25(H25), C29(H29), C30(H30), C31(H31), C32(H32),
  C36(H36), C37(H37), C38(H38), C39(H39), C43(H43), C44(H44), C45(H45),
 C46(H46), C50(H50), C51(H51), C52(H52), C53(H53), C57(H57), C58(H58), C59(H59),
  C60(H60), C64(H64), C65(H65), C66(H66), C67(H67), C71(H71), C72(H72),
 C73(H73), C74(H74), C78(H78), C79(H79), C80(H80), C81(H81), C88(H88),
 C159(H159), C86(H86), C85(H85), C124(H124), C127(H127), C130(H130), C132(H132),
  C135(H135), C138(H138), C140(H140), C143(H143), C146(H146), C148(H148),
 C151(H151), C154(H154), C92(H92), C95(H95), C98(H98), C100(H100), C103(H103),
 C106(H106), C108(H108), C111(H111), C114(H114), C116(H116), C119(H119),
 C122(H122), C86A(H86A), C87(H87), C88A(H88A), C89A(H89A)
5.b Fitted hexagon refined as free rotating group:
 C84A(C85A,C86A,C87,C88A,C89A)
5.c Idealised Me refined as rotating group:
 C13(H13A,H13B,H13C), C20(H20A,H20B,H20C), C27(H27A,H27B,H27C), C34(H34A,H34B,
 H34C), C41(H41A,H41B,H41C), C48(H48A,H48B,H48C), C55(H55A,H55B,H55C), C62(H62A,
 H62B,H62C), C69(H69A,H69B,H69C), C76(H76A,H76B,H76C), C83(H83A,H83B,H83C),
 C90(H90A,H90B,H90C)
;
_smtbx_masks_void_probe_radius 1.2
_smtbx_masks_void_truncation_radius 1.2
_platon_squeeze_void_probe_radius 1.20
_olex2_submission_special_instructions 'No special instructions were received'

loop_
_space_group_symop_operation_xyz
'x, y, z'
'-x+1/2, y+1/2, -z+1/2'
'-x, -y, -z'
'x-1/2, -y-1/2, z-1/2'

loop_
_atom_site_label
_atom_site_type_symbol
_atom_site_fract_x
_atom_site_fract_y
_atom_site_fract_z
_atom_site_U_iso_or_equiv
_atom_site_adp_type
_atom_site_occupancy
_atom_site_site_symmetry_order
_atom_site_calc_flag
_atom_site_refinement_flags_posn
_atom_site_refinement_flags_adp
_atom_site_refinement_flags_occupancy
_atom_site_disorder_assembly
_atom_site_disorder_group
Pt1 Pt 0.23736(2) 0.26878(3) 0.38671(2) 0.0487(2) Uani 1 1 d . . . . .
Pt2 Pt 0.30479(2) 0.75924(3) 0.61804(2) 0.0540(2) Uani 1 1 d . . . . .
S1 S 0.26070(17) 0.29255(18) 0.46446(13) 0.0618(11) Uani 1 1 d . . . . .
S2 S 0.22342(14) 0.37519(16) 0.37075(12) 0.0483(9) Uani 1 1 d . . . . .
S3 S 0.27838(16) 0.41536(17) 0.51267(13) 0.0608(11) Uani 1 1 d . . . . .
S4 S 0.24670(14) 0.48759(16) 0.43079(12) 0.0502(9) Uani 1 1 d . . . . .
S5 S 0.30071(14) 0.54223(17) 0.57102(12) 0.0502(9) Uani 1 1 d . . . . .
S6 S 0.27142(17) 0.61584(18) 0.48941(13) 0.0617(11) Uani 1 1 d . . . . .
S7 S 0.32071(15) 0.65317(16) 0.63292(12) 0.0511(9) Uani 1 1 d . . . . .
S8 S 0.28533(18) 0.73771(17) 0.53980(14) 0.0615(12) Uani 1 1 d . . . . .
P1 P 0.25237(15) 0.16815(17) 0.40393(13) 0.0475(9) Uani 1 1 d . . . . .
P2 P 0.21111(16) 0.24907(18) 0.31184(13) 0.0480(10) Uani 1 1 d . . . . .
P3 P 0.32499(15) 0.77719(17) 0.69341(13) 0.0487(10) Uani 1 1 d . . . . .
P4 P 0.28629(16) 0.85966(18) 0.60092(14) 0.0579(11) Uani 1 1 d . . . . .
O1 O 0.2968(4) 0.1545(5) 0.4440(3) 0.067(3) Uani 1 1 d . . . . .
O2 O 0.2083(4) 0.1294(5) 0.4211(3) 0.066(3) Uani 1 1 d . . . . .
O3 O 0.2617(5) 0.1300(5) 0.3620(3) 0.081(4) Uani 1 1 d . . . . .
O4 O 0.2518(4) 0.2307(4) 0.2815(4) 0.062(3) Uani 1 1 d . . . . .
O5 O 0.1735(4) 0.1943(5) 0.2966(3) 0.061(3) Uani 1 1 d . . . . .
O6 O 0.1837(4) 0.3106(4) 0.2902(3) 0.054(3) Uani 1 1 d . . . . .
O7 O 0.3507(4) 0.7176(4) 0.7188(3) 0.056(3) Uani 1 1 d . . . . .
O8 O 0.3632(4) 0.8326(4) 0.7042(3) 0.059(3) Uani 1 1 d . . . . .
O9 O 0.2820(4) 0.7982(4) 0.7200(3) 0.057(3) Uani 1 1 d . . . . .
O10 O 0.3232(5) 0.8958(6) 0.5731(5) 0.106(5) Uani 1 1 d . . . . .
O11 O 0.2825(4) 0.9007(4) 0.6440(3) 0.065(3) Uani 1 1 d . . . . .
O12 O 0.2355(5) 0.8721(5) 0.5666(4) 0.091(4) Uani 1 1 d D . . . .
C1 C 0.2590(5) 0.3739(7) 0.4635(5) 0.054(4) Uani 1 1 d . . . . .
C2 C 0.2447(5) 0.4075(7) 0.4243(5) 0.052(4) Uani 1 1 d . . . . .
C3 C 0.2697(5) 0.4875(7) 0.4882(5) 0.054(4) Uani 1 1 d . . . . .
C4 C 0.2798(5) 0.5425(7) 0.5134(5) 0.052(4) Uani 1 1 d . . . . .
C5 C 0.3033(6) 0.6233(6) 0.5784(5) 0.051(4) Uani 1 1 d . . . . .
C6 C 0.2874(6) 0.6563(6) 0.5397(5) 0.052(4) Uani 1 1 d . . . . .
C7 C 0.3422(7) 0.1912(9) 0.4566(6) 0.079(5) Uani 1 1 d D . . . .
C8 C 0.3648(6) 0.2217(9) 0.4242(8) 0.093(6) Uani 1 1 d D . . . .
H8 H 0.350855 0.218588 0.392481 0.111 Uiso 1 1 calc R U . . .
C9 C 0.4070(8) 0.2562(12) 0.4377(8) 0.128(10) Uani 1 1 d D . . . .
H9 H 0.424368 0.275066 0.415679 0.154 Uiso 1 1 calc R U . . .
C10 C 0.4239(9) 0.2629(13) 0.4840(8) 0.135(11) Uani 1 1 d D . . . .
H10 H 0.452324 0.288884 0.493791 0.162 Uiso 1 1 calc R U . . .
C11 C 0.4017(9) 0.2338(12) 0.5168(9) 0.135(11) Uani 1 1 d D . . . .
H11 H 0.415583 0.238369 0.548382 0.162 Uiso 1 1 calc R U . . .
C12 C 0.3584(7) 0.1971(10) 0.5039(7) 0.101(7) Uani 1 1 d D . . . .
C13 C 0.3314(7) 0.1683(9) 0.5384(6) 0.080(5) Uani 1 1 d D . . . .
H13A H 0.350073 0.176122 0.569386 0.120 Uiso 1 1 calc R U . . .
H13B H 0.328464 0.122982 0.533047 0.120 Uiso 1 1 calc R U . . .
H13C H 0.297760 0.186739 0.535712 0.120 Uiso 1 1 calc R U . . .
C14 C 0.1984(6) 0.1309(7) 0.4667(5) 0.066(5) Uani 1 1 d D . . . .
C15 C 0.1705(6) 0.1809(8) 0.4791(5) 0.067(5) Uani 1 1 d D . . . .
H15 H 0.159693 0.213856 0.458103 0.081 Uiso 1 1 calc R U . . .
C16 C 0.1592(8) 0.1811(9) 0.5224(6) 0.099(7) Uani 1 1 d D . . . .
H16 H 0.138641 0.213601 0.531192 0.119 Uiso 1 1 calc R U . . .
C17 C 0.1773(8) 0.1340(10) 0.5541(6) 0.111(8) Uani 1 1 d D . . . .
H17 H 0.170707 0.135788 0.584786 0.133 Uiso 1 1 calc R U . . .
C18 C 0.2051(7) 0.0846(9) 0.5400(5) 0.082(6) Uani 1 1 d D . . . .
H18 H 0.216524 0.051687 0.560938 0.098 Uiso 1 1 calc R U . . .
C19 C 0.2161(7) 0.0832(8) 0.4958(5) 0.074(5) Uani 1 1 d D . . . .
C20 C 0.2460(7) 0.0279(8) 0.4808(6) 0.086(6) Uani 1 1 d D . . . .
H20A H 0.226185 0.007138 0.454124 0.128 Uiso 1 1 calc R U . . .
H20B H 0.253552 -0.002140 0.506198 0.128 Uiso 1 1 calc R U . . .
H20C H 0.277528 0.043422 0.472526 0.128 Uiso 1 1 calc R U . . .
C21 C 0.2593(7) 0.0628(7) 0.3604(5) 0.072(5) Uani 1 1 d D . . . .
C22 C 0.2124(8) 0.0351(8) 0.3467(6) 0.091(7) Uani 1 1 d D . . . .
H22 H 0.182511 0.059151 0.339334 0.110 Uiso 1 1 calc R U . . .
C23 C 0.2121(8) -0.0316(9) 0.3446(7) 0.093(6) Uani 1 1 d D . . . .
H23 H 0.181263 -0.053520 0.335931 0.111 Uiso 1 1 calc R U . . .
C24 C 0.2566(9) -0.0644(10) 0.3550(6) 0.106(8) Uani 1 1 d D . . . .
H24 H 0.255878 -0.108999 0.354974 0.127 Uiso 1 1 calc R U . . .
C25 C 0.3027(9) -0.0336(9) 0.3656(6) 0.091(6) Uani 1 1 d D . . . .
H25 H 0.332640 -0.057824 0.370193 0.109 Uiso 1 1 calc R U . . .
C26 C 0.3065(7) 0.0316(8) 0.3698(5) 0.072(5) Uani 1 1 d D . . . .
C27 C 0.3564(7) 0.0594(13) 0.3858(8) 0.131(10) Uani 1 1 d D . . . .
H27A H 0.358448 0.100471 0.371253 0.196 Uiso 1 1 calc R U . . .
H27B H 0.382485 0.031734 0.377500 0.196 Uiso 1 1 calc R U . . .
H27C H 0.361465 0.064505 0.419303 0.196 Uiso 1 1 calc R U . . .
C28 C 0.3046(8) 0.2517(9) 0.2921(7) 0.078(5) Uani 1 1 d D . . . .
C29 C 0.3165(8) 0.3121(10) 0.3035(8) 0.109(8) Uani 1 1 d D . . . .
H29 H 0.291211 0.343130 0.303423 0.131 Uiso 1 1 calc R U . . .
C30 C 0.3670(7) 0.3266(10) 0.3153(8) 0.105(3) Uani 1 1 d D . . . .
H30 H 0.376700 0.367063 0.327112 0.126 Uiso 1 1 calc R U . . .
C31 C 0.4030(8) 0.2836(9) 0.3101(8) 0.105(3) Uani 1 1 d D . . . .
H31 H 0.437331 0.295900 0.315735 0.126 Uiso 1 1 calc R U . . .
C32 C 0.3908(7) 0.2221(10) 0.2967(7) 0.099(7) Uani 1 1 d D . . . .
H32 H 0.416208 0.192117 0.294309 0.119 Uiso 1 1 calc R U . . .
C33 C 0.3401(8) 0.2060(8) 0.2871(7) 0.095(7) Uani 1 1 d D . . . .
C34 C 0.3244(8) 0.1428(8) 0.2710(6) 0.086(6) Uani 1 1 d D . . . .
H34A H 0.293542 0.131389 0.282433 0.129 Uiso 1 1 calc R U . . .
H34B H 0.350989 0.112761 0.282448 0.129 Uiso 1 1 calc R U . . .
H34C H 0.318099 0.142185 0.237241 0.129 Uiso 1 1 calc R U . . .
C35 C 0.1214(7) 0.1979(7) 0.3004(5) 0.067(5) Uani 1 1 d D . . . .
C36 C 0.1065(7) 0.2083(10) 0.3418(6) 0.089(6) Uani 1 1 d D . . . .
H36 H 0.130685 0.212867 0.368986 0.107 Uiso 1 1 calc R U . . .
C37 C 0.0568(7) 0.2120(10) 0.3435(8) 0.098(7) Uani 1 1 d D . . . .
H37 H 0.045744 0.222772 0.371426 0.118 Uiso 1 1 calc R U . . .
C38 C 0.0224(8) 0.2002(11) 0.3045(9) 0.109(8) Uani 1 1 d D . . . .
H38 H -0.012408 0.204049 0.305847 0.131 Uiso 1 1 calc R U . . .
C39 C 0.0370(8) 0.1825(10) 0.2628(9) 0.110(8) Uani 1 1 d D . . . .
H39 H 0.012644 0.171319 0.237000 0.132 Uiso 1 1 calc R U . . .
C40 C 0.0881(8) 0.1818(8) 0.2600(6) 0.093(7) Uani 1 1 d D . . . .
C41 C 0.1054(8) 0.1632(9) 0.2157(6) 0.099(7) Uani 1 1 d D . . . .
H41A H 0.099879 0.198205 0.193896 0.148 Uiso 1 1 calc R U . . .
H41B H 0.086159 0.126620 0.202530 0.148 Uiso 1 1 calc R U . . .
H41C H 0.141202 0.152729 0.222016 0.148 Uiso 1 1 calc R U . . .
C42 C 0.1554(5) 0.3222(6) 0.2474(4) 0.049(4) Uani 1 1 d D . . . .
C43 C 0.1746(6) 0.3098(7) 0.2081(4) 0.057(4) Uani 1 1 d D . . . .
H43 H 0.206832 0.291157 0.209895 0.069 Uiso 1 1 calc R U . . .
C44 C 0.1465(6) 0.3250(8) 0.1659(5) 0.073(5) Uani 1 1 d D . . . .
H44 H 0.158308 0.314845 0.138167 0.087 Uiso 1 1 calc R U . . .
C45 C 0.1007(6) 0.3552(7) 0.1647(5) 0.067(5) Uani 1 1 d D . . . .
H45 H 0.082409 0.368317 0.135855 0.080 Uiso 1 1 calc R U . . .
C46 C 0.0810(6) 0.3667(7) 0.2044(5) 0.062(4) Uani 1 1 d D . . . .
H46 H 0.048283 0.384076 0.202503 0.075 Uiso 1 1 calc R U . . .
C47 C 0.1093(5) 0.3527(7) 0.2468(5) 0.058(4) Uani 1 1 d D . . . .
C48 C 0.0896(5) 0.3659(7) 0.2902(5) 0.058(4) Uani 1 1 d D . . . .
H48A H 0.069285 0.330396 0.297432 0.087 Uiso 1 1 calc R U . . .
H48B H 0.068811 0.403871 0.286178 0.087 Uiso 1 1 calc R U . . .
H48C H 0.117807 0.372312 0.315375 0.087 Uiso 1 1 calc R U . . .
C49 C 0.3673(5) 0.7034(6) 0.7661(4) 0.045(3) Uani 1 1 d D . . . .
C50 C 0.3498(6) 0.7324(7) 0.8008(5) 0.057(4) Uani 1 1 d D . . . .
H50 H 0.325730 0.764983 0.794030 0.068 Uiso 1 1 calc R U . . .
C51 C 0.3666(6) 0.7153(7) 0.8473(5) 0.061(4) Uani 1 1 d D . . . .
H51 H 0.353686 0.734387 0.872090 0.073 Uiso 1 1 calc R U . . .
C52 C 0.4037(6) 0.6682(7) 0.8543(5) 0.062(4) Uani 1 1 d D . . . .
H52 H 0.417141 0.655932 0.884891 0.075 Uiso 1 1 calc R U . . .
C53 C 0.4209(5) 0.6394(7) 0.8183(4) 0.055(4) Uani 1 1 d D . . . .
H53 H 0.445489 0.607251 0.824606 0.065 Uiso 1 1 calc R U . . .
C54 C 0.4035(5) 0.6558(6) 0.7736(4) 0.046(3) Uani 1 1 d D . . . .
C55 C 0.4220(6) 0.6237(7) 0.7350(4) 0.061(4) Uani 1 1 d D . . . .
H55A H 0.446120 0.591043 0.747266 0.092 Uiso 1 1 calc R U . . .
H55B H 0.438454 0.654304 0.717672 0.092 Uiso 1 1 calc R U . . .
H55C H 0.393607 0.604551 0.714627 0.092 Uiso 1 1 calc R U . . .
C56 C 0.3839(6) 0.8552(7) 0.7467(5) 0.064(4) Uani 1 1 d D . . . .
C57 C 0.3569(6) 0.8980(7) 0.7684(5) 0.066(4) Uani 1 1 d D . . . .
H57 H 0.325377 0.913193 0.753214 0.079 Uiso 1 1 calc R U . . .
C58 C 0.3767(6) 0.9187(8) 0.8130(5) 0.071(5) Uani 1 1 d D . . . .
H58 H 0.357657 0.945462 0.829271 0.085 Uiso 1 1 calc R U . . .
C59 C 0.4241(5) 0.8995(8) 0.8328(5) 0.060(4) Uani 1 1 d D . . . .
H59 H 0.437936 0.913136 0.862918 0.072 Uiso 1 1 calc R U . . .
C60 C 0.4518(6) 0.8601(7) 0.8086(5) 0.071(5) Uani 1 1 d D . . . .
H60 H 0.484737 0.847942 0.822568 0.085 Uiso 1 1 calc R U . . .
C61 C 0.4331(5) 0.8385(7) 0.7657(5) 0.055(4) Uani 1 1 d D . . . .
C62 C 0.4646(6) 0.7961(8) 0.7408(6) 0.070(5) Uani 1 1 d D . . . .
H62A H 0.467473 0.754673 0.755515 0.105 Uiso 1 1 calc R U . . .
H62B H 0.498191 0.814268 0.742270 0.105 Uiso 1 1 calc R U . . .
H62C H 0.448631 0.791753 0.708585 0.105 Uiso 1 1 calc R U . . .
C63 C 0.2366(7) 0.7670(7) 0.7201(6) 0.064(4) Uani 1 1 d D . . . .
C64 C 0.2309(7) 0.7039(8) 0.7142(7) 0.079(5) Uani 1 1 d D . . . .
H64 H 0.258186 0.679501 0.707374 0.095 Uiso 1 1 calc R U . . .
C65 C 0.1865(6) 0.6749(8) 0.7181(7) 0.089(6) Uani 1 1 d D . . . .
H65 H 0.183252 0.630668 0.715332 0.107 Uiso 1 1 calc R U . . .
C66 C 0.1456(7) 0.7125(9) 0.7262(7) 0.093(6) Uani 1 1 d D . . . .
H66 H 0.114196 0.693285 0.727741 0.112 Uiso 1 1 calc R U . . .
C67 C 0.1508(8) 0.7769(8) 0.7320(7) 0.096(7) Uani 1 1 d D . . . .
H67 H 0.123448 0.801695 0.738247 0.115 Uiso 1 1 calc R U . . .
C68 C 0.1969(6) 0.8047(7) 0.7284(6) 0.064(4) Uani 1 1 d D . . . .
C69 C 0.2024(6) 0.8738(6) 0.7347(6) 0.068(5) Uani 1 1 d D . . . .
H69A H 0.228714 0.882574 0.761126 0.102 Uiso 1 1 calc R U . . .
H69B H 0.170528 0.891693 0.740167 0.102 Uiso 1 1 calc R U . . .
H69C H 0.211745 0.892517 0.706934 0.102 Uiso 1 1 calc R U . . .
C70 C 0.3707(12) 0.8717(9) 0.5599(7) 0.127(12) Uani 1 1 d D . . . .
C71 C 0.4079(9) 0.8604(10) 0.6000(8) 0.097(7) Uani 1 1 d D . . . .
H71 H 0.401332 0.866180 0.630440 0.117 Uiso 1 1 calc R U . . .
C72 C 0.4517(10) 0.8415(11) 0.5914(9) 0.122(8) Uani 1 1 d D . . . .
H72 H 0.477608 0.832252 0.616497 0.146 Uiso 1 1 calc R U . . .
C73 C 0.4617(11) 0.8343(13) 0.5470(10) 0.144(11) Uani 1 1 d D . . . .
H73 H 0.494366 0.824040 0.541369 0.173 Uiso 1 1 calc R U . . .
C74 C 0.4218(9) 0.8429(10) 0.5110(8) 0.102(7) Uani 1 1 d D . . . .
H74 H 0.426610 0.830957 0.480963 0.123 Uiso 1 1 calc R U . . .
C75 C 0.3754(10) 0.8677(11) 0.5160(8) 0.131(10) Uani 1 1 d D . . . .
C76 C 0.3365(9) 0.8789(11) 0.4765(8) 0.148(11) Uani 1 1 d D . . . .
H76A H 0.322424 0.838739 0.464347 0.222 Uiso 1 1 calc R U . . .
H76B H 0.350888 0.901045 0.452643 0.222 Uiso 1 1 calc R U . . .
H76C H 0.309802 0.904560 0.485930 0.222 Uiso 1 1 calc R U . . .
C77 C 0.2697(6) 0.9664(7) 0.6466(5) 0.059(4) Uani 1 1 d D . . . .
C78 C 0.2189(7) 0.9786(8) 0.6437(6) 0.082(6) Uani 1 1 d D . . . .
H78 H 0.194627 0.946609 0.634963 0.098 Uiso 1 1 calc R U . . .
C79 C 0.2047(8) 1.0372(8) 0.6535(6) 0.085(6) Uani 1 1 d D . . . .
H79 H 0.170092 1.046642 0.652182 0.102 Uiso 1 1 calc R U . . .
C80 C 0.2399(7) 1.0830(9) 0.6652(6) 0.082(5) Uani 1 1 d D . . . .
H80 H 0.229728 1.124154 0.671825 0.098 Uiso 1 1 calc R U . . .
C81 C 0.2888(7) 1.0697(7) 0.6672(5) 0.074(5) Uani 1 1 d D . . . .
H81 H 0.312387 1.102582 0.675558 0.088 Uiso 1 1 calc R U . . .
C82 C 0.3072(6) 1.0113(7) 0.6581(5) 0.063(4) Uani 1 1 d D . . . .
C83 C 0.3605(7) 0.9959(8) 0.6613(7) 0.098(7) Uani 1 1 d D . . . .
H83A H 0.370188 0.965150 0.685839 0.147 Uiso 1 1 calc R U . . .
H83B H 0.380667 1.034094 0.668125 0.147 Uiso 1 1 calc R U . . .
H83C H 0.366505 0.978326 0.631921 0.147 Uiso 1 1 calc R U . . .
C89 C 0.1688(9) 0.8200(13) 0.5175(8) 0.105(3) Uani 0.75 1 d D . P A 1
C88 C 0.1260(9) 0.7829(13) 0.5161(9) 0.105(3) Uani 0.75 1 d D . P A 1
H88 H 0.106929 0.771798 0.487131 0.126 Uiso 0.75 1 calc R U P A 1
C159 C 0.1105(10) 0.7617(12) 0.5564(9) 0.105(3) Uani 0.75 1 d D . P A 1
H159 H 0.079995 0.738803 0.554555 0.126 Uiso 0.75 1 calc R U P A 1
C86 C 0.1392(10) 0.7739(13) 0.5991(9) 0.105(3) Uani 0.75 1 d D . P A 1
H86 H 0.130827 0.756011 0.626380 0.126 Uiso 0.75 1 calc R U P A 1
C85 C 0.1804(9) 0.8131(13) 0.6006(8) 0.105(3) Uani 0.75 1 d D . P A 1
H85 H 0.199479 0.824924 0.629441 0.126 Uiso 0.75 1 calc R U P A 1
C84 C 0.1939(9) 0.8349(13) 0.5599(8) 0.105(3) Uani 0.75 1 d D . P A 1
C90 C 0.1846(11) 0.8467(13) 0.4750(9) 0.105(3) Uani 0.75 1 d D . P A 1
H90A H 0.158272 0.838769 0.448400 0.158 Uiso 1 1 calc R U . A 1
H90B H 0.215930 0.826713 0.469977 0.158 Uiso 1 1 calc R U . A 1
H90C H 0.189838 0.892000 0.478811 0.158 Uiso 1 1 calc R U . A 1
F25 F 0.1288(4) 0.3242(6) 0.4908(4) 0.1021(8) Uani 1 1 d . U . . .
F26 F 0.0605(5) 0.3402(6) 0.4444(4) 0.1021(8) Uani 1 1 d . U . . .
F27 F 0.1274(4) 0.3279(6) 0.4185(4) 0.1021(8) Uani 1 1 d . U . . .
F28 F 0.1069(4) 0.5730(5) 0.5598(4) 0.1021(8) Uani 1 1 d . U . . .
F29 F 0.1700(4) 0.5136(6) 0.5809(4) 0.1021(8) Uani 1 1 d . U . . .
F30 F 0.1799(4) 0.5965(6) 0.5479(4) 0.1021(8) Uani 1 1 d . U . . .
F31 F 0.0407(9) 0.8098(12) 0.2977(7) 0.1021(8) Uani 0.5 1 d D U P B 1
F32 F 0.1180(8) 0.8084(12) 0.3303(8) 0.1021(8) Uani 0.5 1 d D U P B 1
F33 F 0.0607(10) 0.8567(11) 0.3598(8) 0.1021(8) Uani 0.5 1 d D U P B 1
F34 F -0.0552(9) 0.7350(11) 0.4404(8) 0.1021(8) Uani 0.5 1 d D U P C 1
F35 F -0.0414(9) 0.6395(10) 0.4549(8) 0.1021(8) Uani 0.5 1 d D U P C 1
F36 F 0.0055(11) 0.7057(11) 0.4942(7) 0.1021(8) Uani 0.5 1 d D U P C 1
F37 F -0.0014(5) 0.5046(6) 0.1712(4) 0.127(4) Uani 1 1 d . U . . .
F38 F 0.0243(4) 0.5965(6) 0.1896(4) 0.1021(8) Uani 1 1 d . U . . .
F39 F 0.0737(5) 0.5224(6) 0.1887(3) 0.109(3) Uani 1 1 d . U . . .
F40 F -0.0934(3) 0.4304(5) 0.2871(4) 0.086(3) Uani 1 1 d . U . . .
F41 F -0.0373(3) 0.3721(5) 0.3223(4) 0.084(3) Uani 1 1 d . U . . .
F42 F -0.0669(4) 0.4485(5) 0.3578(4) 0.092(3) Uani 1 1 d . U . . .
F43 F 0.3141(5) 0.6958(5) 0.3829(4) 0.1021(8) Uani 1 1 d . U . . .
F44 F 0.2537(5) 0.7211(6) 0.4200(4) 0.1021(8) Uani 1 1 d . U . . .
F45 F 0.2485(5) 0.7473(6) 0.3499(4) 0.1021(8) Uani 1 1 d . U . . .
F46 F 0.2706(4) 0.5317(5) 0.2564(3) 0.096(3) Uani 1 1 d . U . . .
F47 F 0.2914(3) 0.4704(4) 0.3130(3) 0.077(3) Uani 1 1 d . U . . .
F48 F 0.2206(4) 0.4570(5) 0.2701(3) 0.084(3) Uani 1 1 d . U . . .
C123 C 0.1139(5) 0.5260(7) 0.4180(5) 0.050(3) Uani 1 1 d . U . . .
C124 C 0.1107(5) 0.4608(7) 0.4166(5) 0.056(3) Uani 1 1 d . U . . .
H124 H 0.103530 0.440193 0.387691 0.067 Uiso 1 1 calc R U . . .
C125 C 0.1180(6) 0.4247(9) 0.4575(6) 0.071(4) Uani 1 1 d . U . . .
C126 C 0.1103(8) 0.3554(9) 0.4538(7) 0.090(4) Uani 1 1 d . U . . .
C127 C 0.1317(6) 0.4514(9) 0.4999(5) 0.069(4) Uani 1 1 d . U . . .
H127 H 0.137245 0.426937 0.527165 0.082 Uiso 1 1 calc R U . . .
C128 C 0.1373(6) 0.5176(9) 0.5011(5) 0.067(3) Uani 1 1 d . U . . .
C129 C 0.1496(7) 0.5504(11) 0.5471(6) 0.085(4) Uani 1 1 d . U . . .
C130 C 0.1278(5) 0.5523(8) 0.4625(5) 0.056(3) Uani 1 1 d . U . . .
H130 H 0.130511 0.596588 0.465253 0.067 Uiso 1 1 calc R U . . .
C131 C 0.0781(5) 0.6360(7) 0.3812(4) 0.049(3) Uani 1 1 d . U . . .
C132 C 0.0846(5) 0.6913(7) 0.3560(5) 0.056(3) Uani 1 1 d . U . . .
H132 H 0.106097 0.690134 0.333606 0.067 Uiso 1 1 calc R U . . .
C133 C 0.0604(6) 0.7475(8) 0.3632(6) 0.066(3) Uani 1 1 d . U . . .
C134 C 0.0706(7) 0.8037(9) 0.3369(6) 0.092(3) Uani 1 1 d D U . . .
C135 C 0.0273(6) 0.7509(8) 0.3948(6) 0.067(4) Uani 1 1 d . U . . .
H135 H 0.011398 0.789293 0.400413 0.080 Uiso 1 1 calc R U . . .
C136 C 0.0184(6) 0.6964(8) 0.4178(5) 0.069(3) Uani 1 1 d . U . . .
C137 C -0.0175(7) 0.6965(8) 0.4516(6) 0.093(3) Uani 1 1 d D U . . .
C138 C 0.0429(5) 0.6399(7) 0.4115(4) 0.053(3) Uani 1 1 d . U . . .
H138 H 0.035717 0.603600 0.427866 0.064 Uiso 1 1 calc R U . . .
C139 C 0.0624(5) 0.5366(7) 0.3305(5) 0.053(3) Uani 1 1 d . U . . .
C140 C 0.0628(5) 0.5487(7) 0.2837(4) 0.048(3) Uani 1 1 d . U . . .
H140 H 0.088874 0.573625 0.275169 0.058 Uiso 1 1 calc R U . . .
C141 C 0.0248(6) 0.5243(7) 0.2489(5) 0.058(3) Uani 1 1 d . U . . .
C142 C 0.0276(8) 0.5365(9) 0.2001(6) 0.076(4) Uani 1 1 d . U . . .
C143 C -0.0126(5) 0.4865(7) 0.2603(5) 0.060(3) Uani 1 1 d . U . . .
H143 H -0.037040 0.468384 0.237048 0.073 Uiso 1 1 calc R U . . .
C144 C -0.0136(5) 0.4756(7) 0.3064(5) 0.056(3) Uani 1 1 d . U . . .
C145 C -0.0542(6) 0.4314(9) 0.3189(6) 0.071(4) Uani 1 1 d . U . . .
C146 C 0.0234(6) 0.4996(7) 0.3400(5) 0.060(4) Uani 1 1 d . U . . .
H146 H 0.021925 0.490190 0.371217 0.072 Uiso 1 1 calc R U . . .
C147 C 0.1593(5) 0.5808(7) 0.3566(4) 0.050(3) Uani 1 1 d . U . . .
C148 C 0.1896(5) 0.6309(7) 0.3738(5) 0.056(3) Uani 1 1 d . U . . .
H148 H 0.176355 0.660958 0.392347 0.067 Uiso 1 1 calc R U . . .
C149 C 0.2385(6) 0.6393(9) 0.3652(5) 0.069(3) Uani 1 1 d . U . . .
C150 C 0.2653(8) 0.7005(9) 0.3805(8) 0.092(4) Uani 1 1 d . U . . .
C151 C 0.2582(6) 0.5961(8) 0.3373(5) 0.062(4) Uani 1 1 d . U . . .
H151 H 0.290983 0.601656 0.330276 0.075 Uiso 1 1 calc R U . . .
C152 C 0.2296(6) 0.5455(8) 0.3203(5) 0.065(4) Uani 1 1 d . U . . .
C153 C 0.2519(6) 0.5000(9) 0.2904(5) 0.065(3) Uani 1 1 d . U . . .
C154 C 0.1817(5) 0.5381(8) 0.3301(5) 0.057(3) Uani 1 1 d . U . . .
H154 H 0.163014 0.502225 0.318249 0.068 Uiso 1 1 calc R U . . .
B2 B 0.1036(6) 0.5686(9) 0.3708(6) 0.053(3) Uani 1 1 d . U . . .
F1 F 0.5854(4) 0.3517(6) 0.5928(4) 0.1021(8) Uani 1 1 d . U . . .
F2 F 0.5811(5) 0.2545(6) 0.5853(4) 0.1021(8) Uani 1 1 d . U . . .
F3 F 0.5372(4) 0.3170(5) 0.5362(4) 0.1021(8) Uani 1 1 d . U . . .
F4 F 0.4579(4) 0.1882(5) 0.7178(3) 0.088(3) Uani 1 1 d . U . . .
F5 F 0.3895(4) 0.1874(4) 0.6693(4) 0.093(3) Uani 1 1 d . U . . .
F6 F 0.4551(4) 0.1400(5) 0.6535(4) 0.101(3) Uani 1 1 d . U . . .
F7 F 0.6174(4) 0.4772(7) 0.7693(5) 0.141(5) Uani 1 1 d . U . . .
F8 F 0.5993(4) 0.5143(6) 0.7058(4) 0.118(4) Uani 1 1 d . U . . .
F9 F 0.5916(4) 0.5680(5) 0.7645(5) 0.117(4) Uani 1 1 d . U . . .
F10 F 0.4754(4) 0.4631(5) 0.8616(4) 0.1021(8) Uani 1 1 d . U . . .
F11 F 0.4035(5) 0.4815(5) 0.8263(4) 0.1021(8) Uani 1 1 d . U . . .
F12 F 0.4305(4) 0.3898(6) 0.8301(4) 0.1021(8) Uani 1 1 d . U . . .
F13 F 0.4480(5) 0.4800(5) 0.4577(4) 0.1021(8) Uani 1 1 d . U . . .
F14 F 0.3839(4) 0.4252(6) 0.4688(4) 0.1021(8) Uani 1 1 d . U . . .
F15 F 0.3749(4) 0.5169(5) 0.4476(3) 0.094(3) Uani 1 1 d . U . . .
F16 F 0.4915(4) 0.6680(5) 0.5722(4) 0.089(3) Uani 1 1 d . U . . .
F17 F 0.4150(4) 0.6919(4) 0.5627(4) 0.091(3) Uani 1 1 d . U . . .
F18 F 0.4524(4) 0.6697(4) 0.6305(3) 0.078(3) Uani 1 1 d . U . . .
F19 F 0.2627(4) 0.2964(4) 0.5752(3) 0.075(2) Uani 1 1 d . U . . .
F20 F 0.1971(4) 0.3413(5) 0.5945(4) 0.093(3) Uani 1 1 d . U . . .
F21 F 0.2437(4) 0.2789(5) 0.6409(3) 0.085(3) Uani 1 1 d . U . . .
F22 F 0.2309(3) 0.5620(4) 0.6660(3) 0.066(2) Uani 1 1 d . U . . .
F23 F 0.2302(3) 0.5014(4) 0.7241(3) 0.068(2) Uani 1 1 d . U . . .
F24 F 0.2939(3) 0.5619(4) 0.7218(3) 0.062(2) Uani 1 1 d . U . . .
C91 C 0.4445(6) 0.3638(7) 0.6383(5) 0.058(3) Uani 1 1 d . U . . .
C92 C 0.4838(6) 0.3599(8) 0.6133(5) 0.061(3) Uani 1 1 d . U . . .
H92 H 0.493633 0.396974 0.599217 0.074 Uiso 1 1 calc R U . . .
C93 C 0.5099(6) 0.3036(8) 0.6078(5) 0.066(3) Uani 1 1 d . U . . .
C94 C 0.5536(9) 0.3046(8) 0.5836(7) 0.094(4) Uani 1 1 d . U . . .
C95 C 0.4944(6) 0.2480(8) 0.6265(6) 0.064(4) Uani 1 1 d . U . . .
H95 H 0.510261 0.209204 0.621995 0.076 Uiso 1 1 calc R U . . .
C96 C 0.4563(6) 0.2507(8) 0.6513(6) 0.062(3) Uani 1 1 d . U . . .
C97 C 0.4406(7) 0.1908(9) 0.6729(7) 0.076(4) Uani 1 1 d . U . . .
C98 C 0.4310(6) 0.3066(7) 0.6564(5) 0.055(3) Uani 1 1 d . U . . .
H98 H 0.403554 0.305914 0.672765 0.066 Uiso 1 1 calc R U . . .
C99 C 0.4533(5) 0.4522(6) 0.6974(5) 0.049(3) Uani 1 1 d . U . . .
C100 C 0.5016(6) 0.4768(7) 0.7010(5) 0.058(4) Uani 1 1 d . U . . .
H100 H 0.514909 0.483025 0.673420 0.069 Uiso 1 1 calc R U . . .
C101 C 0.5301(6) 0.4921(7) 0.7403(6) 0.061(3) Uani 1 1 d . U . . .
C102 C 0.5819(7) 0.5165(10) 0.7412(7) 0.082(4) Uani 1 1 d . U . . .
C103 C 0.5149(6) 0.4843(7) 0.7814(5) 0.061(4) Uani 1 1 d . U . . .
H103 H 0.535716 0.495858 0.809433 0.073 Uiso 1 1 calc R U . . .
C104 C 0.4662(6) 0.4580(8) 0.7810(5) 0.064(3) Uani 1 1 d . U . . .
C105 C 0.4463(7) 0.4478(11) 0.8239(6) 0.087(4) Uani 1 1 d . U . . .
C106 C 0.4368(5) 0.4433(6) 0.7392(5) 0.051(3) Uani 1 1 d . U . . .
H106 H 0.404222 0.426451 0.739049 0.062 Uiso 1 1 calc R U . . .
C107 C 0.4235(5) 0.4811(7) 0.6063(5) 0.057(3) Uani 1 1 d . U . . .
C108 C 0.4133(5) 0.4610(7) 0.5592(5) 0.051(3) Uani 1 1 d . U . . .
H108 H 0.406099 0.418134 0.552306 0.061 Uiso 1 1 calc R U . . .
C109 C 0.4139(5) 0.5030(7) 0.5240(5) 0.055(3) Uani 1 1 d . U . . .
C110 C 0.4058(9) 0.4815(9) 0.4749(6) 0.087(4) Uani 1 1 d . U . . .
C111 C 0.4246(6) 0.5652(7) 0.5334(5) 0.060(4) Uani 1 1 d . U . . .
H111 H 0.425381 0.594029 0.508930 0.072 Uiso 1 1 calc R U . . .
C112 C 0.4343(5) 0.5856(7) 0.5782(5) 0.052(3) Uani 1 1 d . U . . .
C113 C 0.4490(7) 0.6531(8) 0.5860(6) 0.071(4) Uani 1 1 d . U . . .
C114 C 0.4334(5) 0.5446(7) 0.6136(5) 0.055(3) Uani 1 1 d . U . . .
H114 H 0.439717 0.560011 0.644323 0.066 Uiso 1 1 calc R U . . .
C115 C 0.3599(5) 0.4256(7) 0.6510(5) 0.052(3) Uani 1 1 d . U . . .
C116 C 0.3278(5) 0.3783(7) 0.6299(4) 0.048(3) Uani 1 1 d . U . . .
H116 H 0.342019 0.344247 0.615598 0.058 Uiso 1 1 calc R U . . .
C117 C 0.2770(5) 0.3791(7) 0.6290(5) 0.052(3) Uani 1 1 d . U . . .
C118 C 0.2455(6) 0.3230(8) 0.6112(5) 0.061(3) Uani 1 1 d . U . . .
C119 C 0.2541(5) 0.4269(7) 0.6521(5) 0.051(3) Uani 1 1 d . U . . .
H119 H 0.219188 0.426997 0.653516 0.061 Uiso 1 1 calc R U . . .
C120 C 0.2857(6) 0.4726(6) 0.6719(5) 0.050(3) Uani 1 1 d . U . . .
C121 C 0.2592(6) 0.5242(7) 0.6957(5) 0.050(3) Uani 1 1 d . U . . .
C122 C 0.3357(6) 0.4743(7) 0.6715(5) 0.054(3) Uani 1 1 d . U . . .
H122 H 0.354872 0.508759 0.685240 0.065 Uiso 1 1 calc R U . . .
B1 B 0.4187(7) 0.4292(8) 0.6472(6) 0.057(3) Uani 1 1 d . U . . .
C84A C 0.2000(19) 0.845(3) 0.5376(12) 0.105(3) Uani 0.25 1 d DG . P A 2
C85A C 0.1677(18) 0.800(3) 0.5511(14) 0.105(3) Uani 0.25 1 d DG . P A 2
C86A C 0.1386(18) 0.763(2) 0.5183(19) 0.105(3) Uani 0.25 1 d DG . P A 2
H86A H 0.116483 0.732392 0.527601 0.126 Uiso 0.25 1 calc R U P A 2
C87 C 0.1417(19) 0.770(2) 0.4720(18) 0.105(3) Uani 0.25 1 d DG . P A 2
H87 H 0.121857 0.744226 0.449637 0.126 Uiso 0.25 1 calc R U P A 2
C88A C 0.174(2) 0.814(3) 0.4585(12) 0.105(3) Uani 0.25 1 d DG . P A 2
H88A H 0.176227 0.819032 0.426848 0.126 Uiso 0.25 1 calc R U P A 2
C89A C 0.2032(19) 0.852(2) 0.4913(13) 0.105(3) Uani 0.25 1 d DG . P A 2
H89A H 0.225225 0.882006 0.482022 0.126 Uiso 0.25 1 calc R U P A 2
C155 C 0.164(4) 0.777(5) 0.598(2) 0.105(3) Uani 0.25 1 d D . P A 2
F35A F -0.0561(9) 0.6609(11) 0.4369(7) 0.1021(8) Uani 0.5 1 d D U P C 2
F36A F 0.0050(11) 0.6797(11) 0.4937(7) 0.1021(8) Uani 0.5 1 d D U P C 2
F34A F -0.0335(10) 0.7567(10) 0.4583(8) 0.1021(8) Uani 0.5 1 d D U P C 2
F33A F 0.0444(9) 0.8527(11) 0.3442(8) 0.1021(8) Uani 0.5 1 d D U P B 2
F32A F 0.1173(8) 0.8245(12) 0.3502(8) 0.1021(8) Uani 0.5 1 d D U P B 2
F31A F 0.0636(9) 0.7966(12) 0.2915(7) 0.1021(8) Uani 0.5 1 d D U P B 2

loop_
_atom_site_aniso_label
_atom_site_aniso_U_11
_atom_site_aniso_U_22
_atom_site_aniso_U_33
_atom_site_aniso_U_23
_atom_site_aniso_U_13
_atom_site_aniso_U_12
Pt1 0.0593(4) 0.0392(4) 0.0462(4) -0.0021(2) 0.0045(3) 0.0004(3)
Pt2 0.0702(5) 0.0392(4) 0.0468(4) -0.0007(3) -0.0071(3) 0.0002(3)
S1 0.096(3) 0.033(2) 0.050(2) -0.0008(17) -0.010(2) 0.000(2)
S2 0.064(2) 0.036(2) 0.043(2) -0.0032(16) 0.0036(17) 0.0000(17)
S3 0.092(3) 0.033(2) 0.051(2) -0.0008(17) -0.006(2) -0.005(2)
S4 0.063(2) 0.035(2) 0.050(2) -0.0046(16) -0.0004(17) 0.0000(17)
S5 0.065(2) 0.034(2) 0.046(2) -0.0025(16) -0.0057(17) 0.0041(17)
S6 0.091(3) 0.039(2) 0.049(2) 0.0000(17) -0.007(2) -0.001(2)
S7 0.069(2) 0.034(2) 0.045(2) 0.0004(16) -0.0062(17) 0.0013(17)
S8 0.095(3) 0.036(2) 0.046(2) -0.0018(17) -0.011(2) -0.006(2)
P1 0.060(2) 0.036(2) 0.047(2) -0.0013(17) 0.0115(18) -0.0023(18)
P2 0.062(3) 0.043(2) 0.039(2) -0.0022(17) 0.0097(18) 0.0039(18)
P3 0.063(3) 0.035(2) 0.044(2) -0.0013(16) -0.0027(18) -0.0003(18)
P4 0.078(3) 0.034(2) 0.053(2) -0.0030(18) -0.014(2) 0.003(2)
O1 0.095(8) 0.046(6) 0.058(6) 0.003(5) 0.005(6) 0.017(6)
O2 0.090(8) 0.056(7) 0.055(6) -0.008(5) 0.019(6) -0.008(6)
O3 0.155(11) 0.037(6) 0.054(7) 0.002(5) 0.028(7) 0.032(7)
O4 0.084(8) 0.045(6) 0.059(7) 0.002(5) 0.019(6) 0.019(5)
O5 0.074(8) 0.055(7) 0.052(6) -0.017(5) 0.006(5) -0.007(6)
O6 0.069(7) 0.051(6) 0.042(5) -0.002(5) 0.009(5) 0.009(5)
O7 0.070(7) 0.040(6) 0.053(6) 0.005(5) -0.004(5) 0.004(5)
O8 0.075(7) 0.044(6) 0.052(6) -0.005(5) -0.006(5) -0.003(5)
O9 0.060(7) 0.041(6) 0.066(7) -0.004(5) 0.005(5) -0.005(5)
O10 0.122(11) 0.075(9) 0.130(12) 0.052(9) 0.050(10) 0.027(8)
O11 0.107(8) 0.033(6) 0.047(6) -0.005(5) -0.012(5) 0.023(6)
O12 0.120(10) 0.044(7) 0.088(8) -0.012(6) -0.047(7) 0.003(7)
C1 0.058(9) 0.043(9) 0.060(10) -0.029(8) 0.006(7) -0.005(7)
C2 0.058(9) 0.039(8) 0.063(10) -0.002(7) 0.020(8) 0.000(7)
C3 0.048(9) 0.057(10) 0.055(9) 0.010(8) -0.002(7) 0.004(7)
C4 0.049(9) 0.047(9) 0.056(9) 0.006(7) -0.001(7) -0.003(7)
C5 0.070(10) 0.015(7) 0.068(10) -0.006(7) 0.009(8) 0.002(6)
C6 0.068(10) 0.031(8) 0.056(9) -0.011(7) 0.008(7) -0.002(7)
C7 0.062(11) 0.072(13) 0.106(15) 0.001(11) 0.021(11) -0.016(10)
C8 0.058(12) 0.081(14) 0.136(19) 0.008(13) 0.007(12) -0.001(10)
C9 0.072(15) 0.18(3) 0.12(2) 0.027(17) -0.019(14) -0.065(15)
C10 0.105(19) 0.14(2) 0.13(2) 0.043(18) -0.047(17) -0.055(16)
C11 0.11(2) 0.13(2) 0.13(2) 0.052(18) -0.059(17) -0.035(16)
C12 0.089(15) 0.091(16) 0.102(17) 0.005(13) -0.039(13) -0.006(12)
C13 0.086(13) 0.075(13) 0.070(12) 0.014(10) -0.018(10) -0.002(10)
C14 0.087(12) 0.065(12) 0.051(10) -0.003(9) 0.028(9) -0.021(10)
C15 0.093(13) 0.063(11) 0.050(10) 0.000(8) 0.023(9) 0.001(10)
C16 0.143(19) 0.087(15) 0.078(13) 0.029(12) 0.047(13) 0.044(14)
C17 0.14(2) 0.13(2) 0.050(11) -0.018(13) 0.002(12) 0.011(17)
C18 0.108(15) 0.087(14) 0.052(10) 0.006(9) 0.020(10) 0.045(12)
C19 0.104(14) 0.071(12) 0.055(10) 0.008(9) 0.037(10) 0.009(11)
C20 0.129(17) 0.048(11) 0.080(12) 0.012(9) 0.019(11) 0.015(11)
C21 0.128(16) 0.042(10) 0.047(10) -0.009(8) 0.015(10) -0.008(11)
C22 0.15(2) 0.058(12) 0.053(11) -0.015(9) -0.010(11) 0.031(13)
C23 0.117(18) 0.076(15) 0.082(14) -0.013(11) 0.005(12) -0.018(13)
C24 0.20(3) 0.061(13) 0.054(11) -0.011(10) 0.002(14) 0.026(17)
C25 0.125(18) 0.089(17) 0.055(11) -0.011(11) 0.007(11) 0.019(14)
C26 0.103(14) 0.066(12) 0.043(9) -0.006(8) 0.001(9) 0.030(11)
C27 0.082(16) 0.18(3) 0.124(19) 0.050(18) -0.002(14) -0.004(16)
C28 0.085(15) 0.084(14) 0.071(12) 0.001(10) 0.033(11) 0.021(11)
C29 0.109(18) 0.081(16) 0.15(2) -0.048(15) 0.059(15) -0.022(13)
C30 0.094(7) 0.079(7) 0.138(8) -0.008(6) 0.004(6) -0.008(5)
C31 0.094(7) 0.079(7) 0.138(8) -0.008(6) 0.004(6) -0.008(5)
C32 0.060(12) 0.14(2) 0.099(16) -0.029(14) 0.021(11) -0.028(13)
C33 0.15(2) 0.066(13) 0.073(13) -0.021(11) 0.017(13) 0.013(14)
C34 0.117(16) 0.080(14) 0.063(11) -0.002(10) 0.019(10) 0.002(12)
C35 0.096(14) 0.033(9) 0.059(10) -0.001(7) -0.019(9) -0.037(9)
C36 0.088(15) 0.112(17) 0.071(13) -0.024(12) 0.027(11) -0.020(12)
C37 0.063(13) 0.091(15) 0.14(2) -0.006(14) 0.013(13) -0.005(11)
C38 0.061(13) 0.099(18) 0.17(2) 0.024(18) 0.029(16) -0.021(12)
C39 0.094(18) 0.075(15) 0.14(2) 0.026(15) -0.032(15) -0.035(13)
C40 0.124(19) 0.043(11) 0.102(16) 0.016(10) -0.011(13) -0.034(11)
C41 0.146(19) 0.084(14) 0.053(11) 0.019(10) -0.024(11) -0.042(13)
C42 0.077(10) 0.034(8) 0.037(8) 0.009(6) 0.014(7) 0.004(7)
C43 0.075(11) 0.052(10) 0.046(9) 0.009(7) 0.012(8) 0.002(8)
C44 0.103(14) 0.055(11) 0.063(11) -0.012(9) 0.018(10) -0.008(10)
C45 0.090(13) 0.052(10) 0.053(10) 0.007(8) -0.003(9) 0.004(9)
C46 0.067(10) 0.061(11) 0.053(10) -0.013(8) -0.009(8) -0.012(8)
C47 0.063(10) 0.046(9) 0.065(10) -0.009(8) 0.012(8) 0.002(8)
C48 0.056(9) 0.060(10) 0.058(9) -0.007(8) 0.009(7) 0.012(8)
C49 0.067(9) 0.022(7) 0.042(8) 0.004(6) 0.000(7) 0.000(7)
C50 0.076(11) 0.039(9) 0.055(10) -0.005(7) 0.010(8) -0.009(8)
C51 0.070(11) 0.050(10) 0.062(10) 0.009(8) 0.007(8) -0.001(8)
C52 0.066(10) 0.064(11) 0.052(9) 0.016(8) -0.004(8) 0.008(8)
C53 0.062(10) 0.047(9) 0.053(9) 0.008(7) 0.002(7) 0.012(7)
C54 0.043(8) 0.039(8) 0.055(9) -0.003(7) 0.006(7) -0.001(6)
C55 0.086(11) 0.049(9) 0.044(8) -0.003(7) -0.001(8) 0.013(8)
C56 0.080(12) 0.047(10) 0.062(10) 0.004(8) 0.005(9) -0.008(9)
C57 0.070(11) 0.038(9) 0.088(12) -0.004(9) 0.009(9) -0.009(8)
C58 0.080(12) 0.056(11) 0.072(11) -0.009(9) -0.002(9) -0.025(9)
C59 0.061(10) 0.075(12) 0.043(9) -0.007(8) 0.006(8) -0.026(9)
C60 0.080(12) 0.045(10) 0.078(12) 0.001(9) -0.017(10) -0.019(9)
C61 0.050(9) 0.052(10) 0.060(10) -0.009(8) 0.004(7) 0.003(7)
C62 0.063(11) 0.059(11) 0.084(12) -0.016(9) 0.001(9) -0.004(9)
C63 0.075(12) 0.054(11) 0.062(11) -0.005(8) 0.009(9) 0.001(9)
C64 0.081(13) 0.058(12) 0.106(15) -0.008(11) 0.036(11) -0.009(10)
C65 0.085(14) 0.043(10) 0.148(19) -0.024(11) 0.041(13) -0.011(10)
C66 0.073(13) 0.099(16) 0.115(17) -0.026(13) 0.037(12) -0.035(12)
C67 0.120(17) 0.052(12) 0.129(18) -0.048(12) 0.054(14) -0.006(11)
C68 0.054(10) 0.061(11) 0.077(11) -0.006(9) 0.009(8) -0.016(9)
C69 0.085(12) 0.028(8) 0.098(13) -0.014(8) 0.037(10) 0.007(8)
C70 0.28(4) 0.059(13) 0.058(13) -0.015(11) 0.075(19) -0.054(18)
C71 0.14(2) 0.081(15) 0.089(17) -0.019(12) 0.061(15) -0.037(14)
C72 0.16(3) 0.10(2) 0.11(2) 0.024(16) 0.027(18) -0.016(18)
C73 0.18(3) 0.12(2) 0.13(2) 0.00(2) 0.03(2) -0.08(2)
C74 0.13(2) 0.085(16) 0.095(17) -0.017(13) 0.029(15) 0.008(15)
C75 0.16(3) 0.073(16) 0.15(3) 0.046(16) -0.01(2) 0.014(16)
C76 0.16(2) 0.10(2) 0.16(2) 0.068(18) -0.033(19) -0.004(17)
C77 0.082(12) 0.050(10) 0.043(9) -0.002(7) -0.003(8) 0.012(9)
C78 0.128(18) 0.053(12) 0.071(12) -0.004(9) 0.035(12) 0.017(11)
C79 0.111(16) 0.049(11) 0.094(14) -0.008(10) 0.014(12) 0.019(11)
C80 0.098(15) 0.056(12) 0.093(14) 0.000(10) 0.022(11) 0.022(12)
C81 0.103(15) 0.045(11) 0.065(11) -0.006(8) -0.007(10) -0.006(10)
C82 0.068(11) 0.061(11) 0.060(10) -0.015(8) 0.009(8) -0.012(9)
C83 0.095(15) 0.058(12) 0.128(17) -0.030(12) -0.019(12) -0.015(11)
C89 0.094(7) 0.079(7) 0.138(8) -0.008(6) 0.004(6) -0.008(5)
C88 0.094(7) 0.079(7) 0.138(8) -0.008(6) 0.004(6) -0.008(5)
C159 0.094(7) 0.079(7) 0.138(8) -0.008(6) 0.004(6) -0.008(5)
C86 0.094(7) 0.079(7) 0.138(8) -0.008(6) 0.004(6) -0.008(5)
C85 0.094(7) 0.079(7) 0.138(8) -0.008(6) 0.004(6) -0.008(5)
C84 0.094(7) 0.079(7) 0.138(8) -0.008(6) 0.004(6) -0.008(5)
C90 0.094(7) 0.079(7) 0.138(8) -0.008(6) 0.004(6) -0.008(5)
F25 0.125(2) 0.0976(18) 0.0862(16) 0.0025(14) 0.0257(14) -0.0007(15)
F26 0.125(2) 0.0976(18) 0.0862(16) 0.0025(14) 0.0257(14) -0.0007(15)
F27 0.125(2) 0.0976(18) 0.0862(16) 0.0025(14) 0.0257(14) -0.0007(15)
F28 0.125(2) 0.0976(18) 0.0862(16) 0.0025(14) 0.0257(14) -0.0007(15)
F29 0.125(2) 0.0976(18) 0.0862(16) 0.0025(14) 0.0257(14) -0.0007(15)
F30 0.125(2) 0.0976(18) 0.0862(16) 0.0025(14) 0.0257(14) -0.0007(15)
F31 0.125(2) 0.0976(18) 0.0862(16) 0.0025(14) 0.0257(14) -0.0007(15)
F32 0.125(2) 0.0976(18) 0.0862(16) 0.0025(14) 0.0257(14) -0.0007(15)
F33 0.125(2) 0.0976(18) 0.0862(16) 0.0025(14) 0.0257(14) -0.0007(15)
F34 0.125(2) 0.0976(18) 0.0862(16) 0.0025(14) 0.0257(14) -0.0007(15)
F35 0.125(2) 0.0976(18) 0.0862(16) 0.0025(14) 0.0257(14) -0.0007(15)
F36 0.125(2) 0.0976(18) 0.0862(16) 0.0025(14) 0.0257(14) -0.0007(15)
F37 0.157(9) 0.149(10) 0.065(6) 0.004(7) -0.018(7) -0.066(9)
F38 0.125(2) 0.0976(18) 0.0862(16) 0.0025(14) 0.0257(14) -0.0007(15)
F39 0.129(8) 0.134(10) 0.070(7) 0.009(7) 0.032(6) 0.003(7)
F40 0.059(5) 0.083(7) 0.111(7) -0.001(6) 0.001(5) -0.026(5)
F41 0.074(6) 0.065(5) 0.117(8) 0.007(5) 0.025(5) -0.013(5)
F42 0.095(7) 0.095(7) 0.097(6) -0.006(6) 0.046(5) -0.029(6)
F43 0.125(2) 0.0976(18) 0.0862(16) 0.0025(14) 0.0257(14) -0.0007(15)
F44 0.125(2) 0.0976(18) 0.0862(16) 0.0025(14) 0.0257(14) -0.0007(15)
F45 0.125(2) 0.0976(18) 0.0862(16) 0.0025(14) 0.0257(14) -0.0007(15)
F46 0.118(8) 0.103(8) 0.077(6) 0.025(6) 0.045(6) 0.028(6)
F47 0.067(5) 0.072(6) 0.093(7) 0.013(5) 0.021(5) 0.006(4)
F48 0.084(6) 0.097(7) 0.073(6) -0.028(5) 0.015(5) 0.006(5)
C123 0.045(8) 0.064(7) 0.045(5) -0.002(5) 0.017(6) 0.007(7)
C124 0.053(9) 0.064(7) 0.050(7) 0.003(6) 0.011(7) 0.011(8)
C125 0.071(10) 0.087(6) 0.063(8) 0.012(5) 0.034(8) 0.016(7)
C126 0.114(9) 0.073(8) 0.078(9) 0.013(7) 0.001(9) 0.029(9)
C127 0.069(11) 0.089(8) 0.053(7) 0.020(6) 0.027(8) 0.029(9)
C128 0.053(9) 0.092(8) 0.059(6) 0.017(5) 0.018(6) 0.000(8)
C129 0.095(11) 0.121(12) 0.044(7) 0.012(6) 0.022(8) -0.007(8)
C130 0.057(9) 0.062(8) 0.049(6) -0.002(5) 0.010(7) 0.000(8)
C131 0.046(7) 0.060(6) 0.040(7) -0.003(5) -0.002(5) -0.005(6)
C132 0.050(9) 0.067(7) 0.049(8) 0.005(7) 0.006(6) 0.002(7)
C133 0.054(9) 0.077(6) 0.060(8) -0.008(6) -0.012(6) 0.009(6)
C134 0.123(8) 0.065(7) 0.090(7) -0.008(7) 0.024(7) -0.016(8)
C135 0.060(10) 0.060(8) 0.077(11) -0.012(7) 0.002(7) 0.013(7)
C136 0.081(8) 0.064(8) 0.053(6) -0.005(6) -0.013(6) 0.009(6)
C137 0.117(11) 0.089(8) 0.077(7) -0.010(8) 0.025(6) 0.010(6)
C138 0.062(9) 0.058(8) 0.038(8) 0.000(6) 0.004(6) -0.003(6)
C139 0.059(8) 0.046(8) 0.054(6) -0.001(6) 0.013(6) -0.002(6)
C140 0.048(8) 0.047(9) 0.047(6) 0.013(6) 0.003(5) 0.003(6)
C141 0.064(9) 0.046(8) 0.062(6) -0.008(6) 0.005(5) 0.003(6)
C142 0.107(11) 0.065(8) 0.051(7) -0.008(7) -0.006(7) 0.003(9)
C143 0.050(8) 0.059(10) 0.068(7) -0.010(7) -0.001(6) 0.007(6)
C144 0.051(7) 0.048(8) 0.067(7) -0.005(7) 0.005(6) 0.003(6)
C145 0.051(9) 0.081(9) 0.081(9) -0.002(8) 0.010(6) 0.000(7)
C146 0.064(9) 0.055(10) 0.060(8) 0.003(7) 0.010(6) -0.003(6)
C147 0.059(6) 0.059(9) 0.033(7) 0.005(6) 0.008(5) 0.007(5)
C148 0.059(7) 0.059(9) 0.049(8) -0.001(7) 0.007(7) 0.008(6)
C149 0.067(8) 0.085(7) 0.053(9) -0.001(6) 0.004(7) 0.006(7)
C150 0.087(8) 0.065(9) 0.126(12) 0.000(7) 0.024(11) 0.002(8)
C151 0.044(8) 0.072(9) 0.070(10) 0.005(7) 0.005(7) 0.008(6)
C152 0.060(8) 0.073(10) 0.064(9) -0.004(7) 0.018(7) 0.002(6)
C153 0.067(9) 0.085(11) 0.046(9) 0.001(6) 0.020(6) -0.004(6)
C154 0.058(8) 0.067(10) 0.045(8) -0.008(7) 0.010(6) -0.003(7)
B2 0.048(7) 0.062(7) 0.048(6) 0.003(6) 0.000(6) 0.010(6)
F1 0.125(2) 0.0976(18) 0.0862(16) 0.0025(14) 0.0257(14) -0.0007(15)
F2 0.125(2) 0.0976(18) 0.0862(16) 0.0025(14) 0.0257(14) -0.0007(15)
F3 0.125(2) 0.0976(18) 0.0862(16) 0.0025(14) 0.0257(14) -0.0007(15)
F4 0.101(7) 0.075(7) 0.083(6) 0.031(5) 0.000(5) -0.001(6)
F5 0.078(6) 0.055(6) 0.139(9) 0.022(6) 0.000(5) -0.009(5)
F6 0.125(8) 0.051(6) 0.129(8) 0.003(6) 0.027(7) 0.005(6)
F7 0.080(7) 0.123(9) 0.208(12) 0.042(9) -0.009(8) -0.006(7)
F8 0.090(8) 0.149(11) 0.120(8) -0.042(7) 0.032(6) -0.055(8)
F9 0.108(8) 0.083(7) 0.168(11) -0.045(7) 0.047(8) -0.038(6)
F10 0.125(2) 0.0976(18) 0.0862(16) 0.0025(14) 0.0257(14) -0.0007(15)
F11 0.125(2) 0.0976(18) 0.0862(16) 0.0025(14) 0.0257(14) -0.0007(15)
F12 0.125(2) 0.0976(18) 0.0862(16) 0.0025(14) 0.0257(14) -0.0007(15)
F13 0.125(2) 0.0976(18) 0.0862(16) 0.0025(14) 0.0257(14) -0.0007(15)
F14 0.125(2) 0.0976(18) 0.0862(16) 0.0025(14) 0.0257(14) -0.0007(15)
F15 0.115(7) 0.106(7) 0.058(5) 0.018(5) 0.003(5) -0.005(6)
F16 0.098(6) 0.069(7) 0.107(7) 0.008(6) 0.033(6) -0.025(5)
F17 0.119(7) 0.055(6) 0.094(7) 0.008(5) 0.005(6) 0.006(5)
F18 0.108(7) 0.048(5) 0.075(5) -0.003(4) 0.012(5) -0.022(5)
F19 0.098(6) 0.051(5) 0.080(6) -0.023(4) 0.029(5) -0.020(5)
F20 0.066(5) 0.083(7) 0.123(8) -0.036(6) -0.007(5) -0.004(5)
F21 0.103(8) 0.076(7) 0.077(6) -0.001(5) 0.020(5) -0.036(6)
F22 0.075(6) 0.055(5) 0.062(5) -0.003(4) -0.008(4) 0.011(4)
F23 0.085(6) 0.043(5) 0.080(6) 0.002(4) 0.028(5) 0.000(4)
F24 0.077(6) 0.047(5) 0.057(5) -0.011(4) -0.001(4) -0.001(4)
C91 0.054(8) 0.058(6) 0.057(9) 0.003(6) -0.006(6) -0.006(6)
C92 0.060(9) 0.064(8) 0.055(9) 0.015(7) -0.006(6) 0.000(6)
C93 0.081(8) 0.057(8) 0.053(8) 0.004(7) -0.014(6) 0.008(6)
C94 0.173(15) 0.040(9) 0.084(8) 0.003(8) 0.062(10) 0.002(6)
C95 0.063(10) 0.060(8) 0.066(11) -0.005(7) 0.004(7) 0.005(7)
C96 0.062(9) 0.061(6) 0.060(9) 0.007(7) -0.003(7) 0.008(6)
C97 0.080(8) 0.062(8) 0.085(9) 0.011(8) 0.009(8) -0.001(9)
C98 0.052(9) 0.059(7) 0.052(9) 0.006(7) 0.005(6) 0.004(6)
C99 0.055(7) 0.029(7) 0.061(6) 0.015(6) 0.001(5) 0.003(6)
C100 0.060(8) 0.052(9) 0.062(7) 0.006(7) 0.010(6) -0.003(7)
C101 0.067(7) 0.047(9) 0.066(8) -0.005(8) 0.000(5) -0.002(6)
C102 0.060(9) 0.107(13) 0.075(11) -0.024(9) -0.002(7) -0.004(8)
C103 0.062(8) 0.054(10) 0.061(7) -0.009(8) -0.009(6) 0.004(7)
C104 0.064(8) 0.061(10) 0.059(5) 0.009(7) -0.014(5) 0.009(7)
C105 0.079(10) 0.109(11) 0.069(7) 0.001(11) 0.003(7) -0.019(8)
C106 0.053(8) 0.040(8) 0.058(6) 0.005(7) -0.001(5) -0.007(6)
C107 0.054(9) 0.058(6) 0.056(6) 0.006(6) 0.004(7) 0.002(7)
C108 0.050(8) 0.046(7) 0.053(6) 0.008(5) -0.002(7) 0.006(7)
C109 0.053(9) 0.046(7) 0.063(5) 0.015(5) 0.003(6) 0.002(7)
C110 0.147(13) 0.063(9) 0.059(7) 0.020(6) 0.037(9) 0.005(9)
C111 0.080(11) 0.051(7) 0.050(6) 0.018(5) 0.016(8) 0.006(8)
C112 0.047(8) 0.055(6) 0.052(7) 0.002(5) 0.005(7) -0.007(6)
C113 0.080(10) 0.058(7) 0.076(9) 0.003(7) 0.012(8) -0.012(8)
C114 0.062(9) 0.056(7) 0.046(7) 0.005(5) 0.005(7) -0.004(8)
C115 0.059(6) 0.046(8) 0.046(8) 0.009(6) -0.004(5) -0.003(5)
C116 0.062(6) 0.049(8) 0.037(7) -0.001(6) 0.020(6) -0.002(6)
C117 0.059(6) 0.047(7) 0.049(8) -0.009(5) 0.001(6) 0.000(6)
C118 0.064(7) 0.059(9) 0.060(9) -0.011(6) 0.012(7) -0.013(7)
C119 0.052(7) 0.048(8) 0.055(9) 0.001(6) 0.017(6) -0.001(6)
C120 0.075(7) 0.030(6) 0.042(7) 0.002(5) 0.004(6) 0.001(5)
C121 0.062(8) 0.036(7) 0.054(9) -0.001(5) 0.009(5) -0.006(5)
C122 0.067(7) 0.036(7) 0.054(9) 0.011(6) -0.002(7) 0.003(6)
B1 0.071(7) 0.047(7) 0.054(6) -0.001(6) 0.013(7) -0.015(7)
C84A 0.094(7) 0.079(7) 0.138(8) -0.008(6) 0.004(6) -0.008(5)
C85A 0.094(7) 0.079(7) 0.138(8) -0.008(6) 0.004(6) -0.008(5)
C86A 0.094(7) 0.079(7) 0.138(8) -0.008(6) 0.004(6) -0.008(5)
C87 0.094(7) 0.079(7) 0.138(8) -0.008(6) 0.004(6) -0.008(5)
C88A 0.094(7) 0.079(7) 0.138(8) -0.008(6) 0.004(6) -0.008(5)
C89A 0.094(7) 0.079(7) 0.138(8) -0.008(6) 0.004(6) -0.008(5)
C155 0.094(7) 0.079(7) 0.138(8) -0.008(6) 0.004(6) -0.008(5)
F35A 0.125(2) 0.0976(18) 0.0862(16) 0.0025(14) 0.0257(14) -0.0007(15)
F36A 0.125(2) 0.0976(18) 0.0862(16) 0.0025(14) 0.0257(14) -0.0007(15)
F34A 0.125(2) 0.0976(18) 0.0862(16) 0.0025(14) 0.0257(14) -0.0007(15)
F33A 0.125(2) 0.0976(18) 0.0862(16) 0.0025(14) 0.0257(14) -0.0007(15)
F32A 0.125(2) 0.0976(18) 0.0862(16) 0.0025(14) 0.0257(14) -0.0007(15)
F31A 0.125(2) 0.0976(18) 0.0862(16) 0.0025(14) 0.0257(14) -0.0007(15)

loop_
_atom_type_symbol
_atom_type_description
_atom_type_scat_dispersion_real
_atom_type_scat_dispersion_imag
_atom_type_scat_source
C C 0.0033 0.0016 'International Tables Vol C Tables 4.2.6.8 and 6.1.1.4'
H H 0.0000 0.0000 'International Tables Vol C Tables 4.2.6.8 and 6.1.1.4'
B B 0.0013 0.0007 'International Tables Vol C Tables 4.2.6.8 and 6.1.1.4'
F F 0.0171 0.0103 'International Tables Vol C Tables 4.2.6.8 and 6.1.1.4'
O O 0.0106 0.0060 'International Tables Vol C Tables 4.2.6.8 and 6.1.1.4'
P P 0.1023 0.0942 'International Tables Vol C Tables 4.2.6.8 and 6.1.1.4'
Pt Pt -1.7033 8.3905 'International Tables Vol C Tables 4.2.6.8 and 6.1.1.4'
S S 0.1246 0.1234 'International Tables Vol C Tables 4.2.6.8 and 6.1.1.4'

loop_
_geom_angle_atom_site_label_1
_geom_angle_atom_site_label_2
_geom_angle_atom_site_label_3
_geom_angle
_geom_angle_site_symmetry_1
_geom_angle_site_symmetry_3
_geom_angle_publ_flag
S1 Pt1 S2 89.71(13) . . ?
P1 Pt1 S1 88.65(13) . . ?
P1 Pt1 S2 178.18(13) . . ?
P1 Pt1 P2 93.40(14) . . ?
P2 Pt1 S1 176.88(15) . . ?
P2 Pt1 S2 88.28(13) . . ?
S8 Pt2 S7 89.95(13) . . ?
P3 Pt2 S7 88.41(13) . . ?
P3 Pt2 S8 178.18(15) . . ?
P3 Pt2 P4 93.94(14) . . ?
P4 Pt2 S7 177.08(13) . . ?
P4 Pt2 S8 87.72(14) . . ?
C1 S1 Pt1 101.5(5) . . ?
C2 S2 Pt1 100.7(5) . . ?
C3 S3 C1 96.2(8) . . ?
C3 S4 C2 96.3(7) . . ?
C4 S5 C5 97.0(7) . . ?
C6 S6 C4 96.0(7) . . ?
C5 S7 Pt2 99.8(5) . . ?
C6 S8 Pt2 101.3(5) . . ?
O1 P1 Pt1 116.1(4) . . ?
O1 P1 O2 100.5(6) . . ?
O2 P1 Pt1 117.0(4) . . ?
O3 P1 Pt1 112.1(4) . . ?
O3 P1 O1 107.5(6) . . ?
O3 P1 O2 102.2(7) . . ?
O4 P2 Pt1 118.0(5) . . ?
O4 P2 O6 107.3(5) . . ?
O5 P2 Pt1 120.4(4) . . ?
O5 P2 O4 97.6(6) . . ?
O5 P2 O6 105.4(6) . . ?
O6 P2 Pt1 106.9(4) . . ?
O7 P3 Pt2 110.4(4) . . ?
O8 P3 Pt2 112.0(4) . . ?
O8 P3 O7 106.7(6) . . ?
O8 P3 O9 101.6(6) . . ?
O9 P3 Pt2 117.9(4) . . ?
O9 P3 O7 107.3(6) . . ?
O10 P4 Pt2 116.4(5) . . ?
O11 P4 Pt2 113.3(4) . . ?
O11 P4 O10 106.3(8) . . ?
O11 P4 O12 105.0(6) . . ?
O12 P4 Pt2 116.1(4) . . ?
O12 P4 O10 98.1(8) . . ?
C7 O1 P1 127.0(10) . . ?
C14 O2 P1 123.9(9) . . ?
C21 O3 P1 122.9(10) . . ?
C28 O4 P2 122.8(10) . . ?
C35 O5 P2 122.5(9) . . ?
C42 O6 P2 131.6(9) . . ?
C49 O7 P3 132.6(9) . . ?
C56 O8 P3 127.2(10) . . ?
C63 O9 P3 126.0(9) . . ?
C70 O10 P4 127.5(11) . . ?
C77 O11 P4 129.4(9) . . ?
C84 O12 P4 126.8(15) . . ?
C84A O12 P4 143(3) . . ?
S3 C1 S1 120.1(9) . . ?
C2 C1 S1 122.9(11) . . ?
C2 C1 S3 116.9(11) . . ?
S4 C2 S2 119.8(9) . . ?
C1 C2 S2 124.8(11) . . ?
C1 C2 S4 115.4(11) . . ?
S3 C3 S4 115.1(9) . . ?
C4 C3 S3 122.4(11) . . ?
C4 C3 S4 122.5(11) . . ?
S5 C4 S6 114.5(9) . . ?
C3 C4 S5 122.3(11) . . ?
C3 C4 S6 123.1(11) . . ?
S7 C5 S5 118.9(8) . . ?
C6 C5 S5 114.2(11) . . ?
C6 C5 S7 126.7(10) . . ?
S6 C6 S8 120.1(9) . . ?
C5 C6 S6 118.1(10) . . ?
C5 C6 S8 121.7(10) . . ?
C8 C7 O1 122.0(16) . . ?
C8 C7 C12 123.2(18) . . ?
C12 C7 O1 114.6(15) . . ?
C7 C8 H8 120.0 . . ?
C9 C8 C7 120(2) . . ?
C9 C8 H8 120.0 . . ?
C8 C9 H9 121.0 . . ?
C8 C9 C10 118(2) . . ?
C10 C9 H9 121.0 . . ?
C9 C10 H10 118.6 . . ?
C11 C10 C9 123(2) . . ?
C11 C10 H10 118.6 . . ?
C10 C11 H11 119.8 . . ?
C10 C11 C12 120(2) . . ?
C12 C11 H11 119.8 . . ?
C7 C12 C11 115(2) . . ?
C7 C12 C13 122.7(16) . . ?
C11 C12 C13 121.9(19) . . ?
C12 C13 H13A 109.5 . . ?
C12 C13 H13B 109.5 . . ?
C12 C13 H13C 109.5 . . ?
H13A C13 H13B 109.5 . . ?
H13A C13 H13C 109.5 . . ?
H13B C13 H13C 109.5 . . ?
C15 C14 O2 117.7(14) . . ?
C19 C14 O2 118.7(14) . . ?
C19 C14 C15 123.6(14) . . ?
C14 C15 H15 121.1 . . ?
C16 C15 C14 117.9(16) . . ?
C16 C15 H15 121.1 . . ?
C15 C16 H16 119.5 . . ?
C15 C16 C17 121.0(18) . . ?
C17 C16 H16 119.5 . . ?
C16 C17 H17 120.5 . . ?
C18 C17 C16 119.1(17) . . ?
C18 C17 H17 120.5 . . ?
C17 C18 H18 119.8 . . ?
C19 C18 C17 120.4(16) . . ?
C19 C18 H18 119.8 . . ?
C14 C19 C18 118.0(15) . . ?
C14 C19 C20 122.4(14) . . ?
C18 C19 C20 119.6(14) . . ?
C19 C20 H20A 109.5 . . ?
C19 C20 H20B 109.5 . . ?
C19 C20 H20C 109.5 . . ?
H20A C20 H20B 109.5 . . ?
H20A C20 H20C 109.5 . . ?
H20B C20 H20C 109.5 . . ?
C22 C21 O3 117.9(16) . . ?
C22 C21 C26 126.7(16) . . ?
C26 C21 O3 115.2(16) . . ?
C21 C22 H22 122.1 . . ?
C21 C22 C23 115.8(17) . . ?
C23 C22 H22 122.1 . . ?
C22 C23 H23 120.1 . . ?
C24 C23 C22 119.8(19) . . ?
C24 C23 H23 120.1 . . ?
C23 C24 H24 119.3 . . ?
C23 C24 C25 121(2) . . ?
C25 C24 H24 119.3 . . ?
C24 C25 H25 118.7 . . ?
C24 C25 C26 123(2) . . ?
C26 C25 H25 118.7 . . ?
C21 C26 C27 127.9(18) . . ?
C25 C26 C21 113.4(17) . . ?
C25 C26 C27 118.5(18) . . ?
C26 C27 H27A 109.5 . . ?
C26 C27 H27B 109.5 . . ?
C26 C27 H27C 109.5 . . ?
H27A C27 H27B 109.5 . . ?
H27A C27 H27C 109.5 . . ?
H27B C27 H27C 109.5 . . ?
C29 C28 O4 121.4(16) . . ?
C29 C28 C33 123(2) . . ?
C33 C28 O4 115.0(17) . . ?
C28 C29 H29 121.4 . . ?
C28 C29 C30 117(2) . . ?
C30 C29 H29 121.4 . . ?
C29 C30 H30 119.6 . . ?
C31 C30 C29 121(2) . . ?
C31 C30 H30 119.6 . . ?
C30 C31 H31 119.2 . . ?
C30 C31 C32 122(2) . . ?
C32 C31 H31 119.2 . . ?
C31 C32 H32 121.0 . . ?
C31 C32 C33 118.0(19) . . ?
C33 C32 H32 121.0 . . ?
C28 C33 C32 118.4(18) . . ?
C28 C33 C34 120.7(19) . . ?
C32 C33 C34 120.9(17) . . ?
C33 C34 H34A 109.5 . . ?
C33 C34 H34B 109.5 . . ?
C33 C34 H34C 109.5 . . ?
H34A C34 H34B 109.5 . . ?
H34A C34 H34C 109.5 . . ?
H34B C34 H34C 109.5 . . ?
C36 C35 O5 121.2(13) . . ?
C36 C35 C40 123.5(18) . . ?
C40 C35 O5 114.8(16) . . ?
C35 C36 H36 120.5 . . ?
C37 C36 C35 119.0(19) . . ?
C37 C36 H36 120.5 . . ?
C36 C37 H37 120.2 . . ?
C36 C37 C38 120(2) . . ?
C38 C37 H37 120.2 . . ?
C37 C38 H38 119.0 . . ?
C37 C38 C39 122(2) . . ?
C39 C38 H38 119.0 . . ?
C38 C39 H39 120.6 . . ?
C40 C39 C38 118.7(19) . . ?
C40 C39 H39 120.6 . . ?
C35 C40 C41 123.3(18) . . ?
C39 C40 C35 116.5(19) . . ?
C39 C40 C41 120.3(18) . . ?
C40 C41 H41A 109.5 . . ?
C40 C41 H41B 109.5 . . ?
C40 C41 H41C 109.5 . . ?
H41A C41 H41B 109.5 . . ?
H41A C41 H41C 109.5 . . ?
H41B C41 H41C 109.5 . . ?
O6 C42 C47 116.8(11) . . ?
C43 C42 O6 120.3(12) . . ?
C43 C42 C47 122.6(13) . . ?
C42 C43 H43 120.4 . . ?
C42 C43 C44 119.2(15) . . ?
C44 C43 H43 120.4 . . ?
C43 C44 H44 120.5 . . ?
C43 C44 C45 118.9(15) . . ?
C45 C44 H44 120.5 . . ?
C44 C45 H45 119.1 . . ?
C46 C45 C44 121.7(15) . . ?
C46 C45 H45 119.1 . . ?
C45 C46 H46 120.3 . . ?
C47 C46 C45 119.5(15) . . ?
C47 C46 H46 120.3 . . ?
C42 C47 C48 121.3(12) . . ?
C46 C47 C42 117.8(13) . . ?
C46 C47 C48 120.7(13) . . ?
C47 C48 H48A 109.5 . . ?
C47 C48 H48B 109.5 . . ?
C47 C48 H48C 109.5 . . ?
H48A C48 H48B 109.5 . . ?
H48A C48 H48C 109.5 . . ?
H48B C48 H48C 109.5 . . ?
C50 C49 O7 123.7(12) . . ?
C50 C49 C54 122.3(12) . . ?
C54 C49 O7 114.0(11) . . ?
C49 C50 H50 119.2 . . ?
C49 C50 C51 121.5(14) . . ?
C51 C50 H50 119.2 . . ?
C50 C51 H51 122.3 . . ?
C52 C51 C50 115.4(14) . . ?
C52 C51 H51 122.3 . . ?
C51 C52 H52 119.0 . . ?
C53 C52 C51 122.0(13) . . ?
C53 C52 H52 119.0 . . ?
C52 C53 H53 119.2 . . ?
C54 C53 C52 121.6(13) . . ?
C54 C53 H53 119.2 . . ?
C49 C54 C55 121.9(12) . . ?
C53 C54 C49 117.1(12) . . ?
C53 C54 C55 121.0(12) . . ?
C54 C55 H55A 109.5 . . ?
C54 C55 H55B 109.5 . . ?
C54 C55 H55C 109.5 . . ?
H55A C55 H55B 109.5 . . ?
H55A C55 H55C 109.5 . . ?
H55B C55 H55C 109.5 . . ?
O8 C56 C57 119.2(13) . . ?
O8 C56 C61 119.4(13) . . ?
C57 C56 C61 121.2(14) . . ?
C56 C57 H57 120.3 . . ?
C56 C57 C58 119.4(15) . . ?
C58 C57 H57 120.3 . . ?
C57 C58 H58 120.5 . . ?
C59 C58 C57 119.0(16) . . ?
C59 C58 H58 120.5 . . ?
C58 C59 H59 119.9 . . ?
C58 C59 C60 120.2(14) . . ?
C60 C59 H59 119.9 . . ?
C59 C60 H60 119.0 . . ?
C61 C60 C59 121.9(15) . . ?
C61 C60 H60 119.0 . . ?
C56 C61 C62 122.1(13) . . ?
C60 C61 C56 117.8(14) . . ?
C60 C61 C62 120.0(14) . . ?
C61 C62 H62A 109.5 . . ?
C61 C62 H62B 109.5 . . ?
C61 C62 H62C 109.5 . . ?
H62A C62 H62B 109.5 . . ?
H62A C62 H62C 109.5 . . ?
H62B C62 H62C 109.5 . . ?
C64 C63 O9 123.5(14) . . ?
C64 C63 C68 121.2(15) . . ?
C68 C63 O9 115.3(13) . . ?
C63 C64 H64 119.4 . . ?
C63 C64 C65 121.1(16) . . ?
C65 C64 H64 119.5 . . ?
C64 C65 H65 120.7 . . ?
C64 C65 C66 118.5(16) . . ?
C66 C65 H65 120.7 . . ?
C65 C66 H66 119.5 . . ?
C67 C66 C65 121.0(16) . . ?
C67 C66 H66 119.5 . . ?
C66 C67 H67 120.6 . . ?
C66 C67 C68 118.8(16) . . ?
C68 C67 H67 120.6 . . ?
C63 C68 C67 119.3(15) . . ?
C63 C68 C69 121.9(14) . . ?
C67 C68 C69 118.8(14) . . ?
C68 C69 H69A 109.5 . . ?
C68 C69 H69B 109.5 . . ?
C68 C69 H69C 109.5 . . ?
H69A C69 H69B 109.5 . . ?
H69A C69 H69C 109.5 . . ?
H69B C69 H69C 109.5 . . ?
C71 C70 O10 110.8(17) . . ?
C75 C70 O10 120(3) . . ?
C75 C70 C71 129(3) . . ?
C70 C71 H71 122.6 . . ?
C72 C71 C70 115(2) . . ?
C72 C71 H71 122.6 . . ?
C71 C72 H72 118.7 . . ?
C71 C72 C73 123(3) . . ?
C73 C72 H72 118.7 . . ?
C72 C73 H73 121.4 . . ?
C72 C73 C74 117(3) . . ?
C74 C73 H73 121.4 . . ?
C73 C74 H74 117.8 . . ?
C75 C74 C73 124(2) . . ?
C75 C74 H74 117.8 . . ?
C70 C75 C74 111(2) . . ?
C70 C75 C76 127(3) . . ?
C74 C75 C76 122(3) . . ?
C75 C76 H76A 109.5 . . ?
C75 C76 H76B 109.5 . . ?
C75 C76 H76C 109.5 . . ?
H76A C76 H76B 109.5 . . ?
H76A C76 H76C 109.5 . . ?
H76B C76 H76C 109.5 . . ?
C78 C77 O11 115.0(14) . . ?
C78 C77 C82 123.9(15) . . ?
C82 C77 O11 120.4(14) . . ?
C77 C78 H78 120.9 . . ?
C79 C78 C77 118.2(18) . . ?
C79 C78 H78 120.9 . . ?
C78 C79 H79 119.9 . . ?
C78 C79 C80 120.3(19) . . ?
C80 C79 H79 119.9 . . ?
C79 C80 H80 120.0 . . ?
C81 C80 C79 120.0(17) . . ?
C81 C80 H80 120.0 . . ?
C80 C81 H81 117.9 . . ?
C80 C81 C82 124.2(16) . . ?
C82 C81 H81 117.9 . . ?
C77 C82 C83 122.0(15) . . ?
C81 C82 C77 113.4(15) . . ?
C81 C82 C83 124.6(15) . . ?
C82 C83 H83A 109.5 . . ?
C82 C83 H83B 109.5 . . ?
C82 C83 H83C 109.5 . . ?
H83A C83 H83B 109.5 . . ?
H83A C83 H83C 109.5 . . ?
H83B C83 H83C 109.5 . . ?
C88 C89 C90 123(2) . . ?
C84 C89 C88 116.4(18) . . ?
C84 C89 C90 121(2) . . ?
C89 C88 H88 119.3 . . ?
C89 C88 C159 121.4(19) . . ?
C159 C88 H88 119.3 . . ?
C88 C159 H159 119.7 . . ?
C86 C159 C88 120.6(19) . . ?
C86 C159 H159 119.7 . . ?
C159 C86 H86 121.1 . . ?
C85 C86 C159 117.8(19) . . ?
C85 C86 H86 121.1 . . ?
C86 C85 H85 120.1 . . ?
C86 C85 C84 119.9(19) . . ?
C84 C85 H85 120.1 . . ?
O12 C84 C85 113.5(19) . . ?
C89 C84 O12 123(2) . . ?
C89 C84 C85 123.6(18) . . ?
C89 C90 H90A 109.5 . . ?
C89 C90 H90B 109.5 . . ?
C89 C90 H90C 109.5 . . ?
H90A C90 H90B 109.5 . . ?
H90A C90 H90C 109.5 . . ?
H90B C90 H90C 109.5 . . ?
C124 C123 C130 115.3(13) . . ?
C124 C123 B2 121.7(13) . . ?
C130 C123 B2 123.0(14) . . ?
C123 C124 H124 119.4 . . ?
C123 C124 C125 121.2(15) . . ?
C125 C124 H124 119.4 . . ?
C124 C125 C126 118.5(16) . . ?
C127 C125 C124 121.9(17) . . ?
C127 C125 C126 119.6(16) . . ?
F25 C126 F26 105.9(17) . . ?
F25 C126 F27 107.1(15) . . ?
F25 C126 C125 114.5(17) . . ?
F26 C126 C125 111.7(15) . . ?
F27 C126 F26 101.1(16) . . ?
F27 C126 C125 115.3(17) . . ?
C125 C127 H127 121.6 . . ?
C125 C127 C128 116.8(15) . . ?
C128 C127 H127 121.6 . . ?
C127 C128 C129 119.2(15) . . ?
C130 C128 C127 121.4(16) . . ?
C130 C128 C129 119.1(17) . . ?
F28 C129 C128 110.0(15) . . ?
F29 C129 F28 105.7(13) . . ?
F29 C129 C128 114.0(18) . . ?
F30 C129 F28 107.0(18) . . ?
F30 C129 F29 105.1(16) . . ?
F30 C129 C128 114.5(14) . . ?
C123 C130 H130 118.4 . . ?
C128 C130 C123 123.3(16) . . ?
C128 C130 H130 118.4 . . ?
C132 C131 B2 122.6(13) . . ?
C138 C131 C132 115.8(14) . . ?
C138 C131 B2 121.1(13) . . ?
C131 C132 H132 118.9 . . ?
C133 C132 C131 122.1(15) . . ?
C133 C132 H132 118.9 . . ?
C132 C133 C134 118.8(16) . . ?
C135 C133 C132 120.9(17) . . ?
C135 C133 C134 120.3(16) . . ?
F31 C134 F32 109(2) . . ?
F31 C134 F33 102(2) . . ?
F31 C134 C133 113.8(18) . . ?
F32 C134 F33 106(2) . . ?
F32 C134 C133 114.1(19) . . ?
F33 C134 C133 110.0(18) . . ?
F33A C134 C133 114(2) . . ?
F33A C134 F32A 101(2) . . ?
F33A C134 F31A 106(2) . . ?
F32A C134 C133 111.5(18) . . ?
F31A C134 C133 115.4(18) . . ?
F31A C134 F32A 108(2) . . ?
C133 C135 H135 121.2 . . ?
C136 C135 C133 117.6(16) . . ?
C136 C135 H135 121.2 . . ?
C135 C136 C137 120.4(16) . . ?
C135 C136 C138 122.2(17) . . ?
C138 C136 C137 117.4(16) . . ?
F34 C137 F35 102(2) . . ?
F34 C137 F36 112(2) . . ?
F34 C137 C136 113.2(18) . . ?
F35 C137 C136 113.9(17) . . ?
F36 C137 F35 102(2) . . ?
F36 C137 C136 112(2) . . ?
F35A C137 C136 110.2(17) . . ?
F35A C137 F36A 112(2) . . ?
F35A C137 F34A 110(2) . . ?
F36A C137 C136 111.9(19) . . ?
F36A C137 F34A 103(2) . . ?
F34A C137 C136 110.3(18) . . ?
C131 C138 H138 119.4 . . ?
C136 C138 C131 121.2(15) . . ?
C136 C138 H138 119.4 . . ?
C140 C139 B2 121.5(13) . . ?
C146 C139 C140 115.7(13) . . ?
C146 C139 B2 122.6(13) . . ?
C139 C140 H140 119.4 . . ?
C139 C140 C141 121.3(14) . . ?
C141 C140 H140 119.4 . . ?
C140 C141 C142 119.4(15) . . ?
C143 C141 C140 120.5(15) . . ?
C143 C141 C142 119.9(15) . . ?
F37 C142 F38 110.8(15) . . ?
F37 C142 F39 101.8(16) . . ?
F37 C142 C141 116.0(17) . . ?
F38 C142 F39 100.6(16) . . ?
F38 C142 C141 112.8(15) . . ?
F39 C142 C141 113.3(14) . . ?
C141 C143 H143 120.9 . . ?
C141 C143 C144 118.3(14) . . ?
C144 C143 H143 120.9 . . ?
C143 C144 C145 118.1(14) . . ?
C146 C144 C143 120.6(15) . . ?
C146 C144 C145 121.1(15) . . ?
F40 C145 F41 105.5(15) . . ?
F40 C145 F42 109.8(15) . . ?
F40 C145 C144 111.6(15) . . ?
F41 C145 C144 110.3(13) . . ?
F42 C145 F41 109.5(16) . . ?
F42 C145 C144 110.0(15) . . ?
C139 C146 H146 118.3 . . ?
C144 C146 C139 123.5(15) . . ?
C144 C146 H146 118.3 . . ?
C148 C147 C154 114.9(14) . . ?
C148 C147 B2 122.4(13) . . ?
C154 C147 B2 122.5(14) . . ?
C147 C148 H148 118.3 . . ?
C147 C148 C149 123.3(15) . . ?
C149 C148 H148 118.3 . . ?
C148 C149 C150 118.2(16) . . ?
C148 C149 C151 119.1(16) . . ?
C151 C149 C150 122.0(16) . . ?
F43 C150 F44 111.0(18) . . ?
F43 C150 F45 108.0(17) . . ?
F43 C150 C149 112.0(16) . . ?
F44 C150 F45 103.7(16) . . ?
F44 C150 C149 111.9(17) . . ?
F45 C150 C149 109.9(17) . . ?
C149 C151 H151 120.4 . . ?
C152 C151 C149 119.2(15) . . ?
C152 C151 H151 120.4 . . ?
C151 C152 C153 117.8(15) . . ?
C151 C152 C154 120.2(15) . . ?
C154 C152 C153 122.0(15) . . ?
F46 C153 C152 110.0(15) . . ?
F47 C153 F46 103.8(13) . . ?
F47 C153 F48 107.4(15) . . ?
F47 C153 C152 112.5(13) . . ?
F48 C153 F46 107.2(13) . . ?
F48 C153 C152 115.2(14) . . ?
C147 C154 H154 118.3 . . ?
C152 C154 C147 123.3(15) . . ?
C152 C154 H154 118.3 . . ?
C123 B2 C147 105.7(11) . . ?
C131 B2 C123 110.1(12) . . ?
C131 B2 C147 109.7(13) . . ?
C139 B2 C123 112.5(13) . . ?
C139 B2 C131 104.3(11) . . ?
C139 B2 C147 114.7(12) . . ?
C92 C91 C98 114.7(15) . . ?
C92 C91 B1 122.0(14) . . ?
C98 C91 B1 123.2(14) . . ?
C91 C92 H92 118.3 . . ?
C91 C92 C93 123.3(16) . . ?
C93 C92 H92 118.3 . . ?
C92 C93 C94 119.8(16) . . ?
C95 C93 C92 119.1(17) . . ?
C95 C93 C94 121.1(16) . . ?
F1 C94 F3 98.3(13) . . ?
F1 C94 C93 117.2(15) . . ?
F2 C94 F1 106(2) . . ?
F2 C94 F3 105.9(14) . . ?
F2 C94 C93 117.9(15) . . ?
F3 C94 C93 109.6(18) . . ?
C93 C95 H95 120.7 . . ?
C96 C95 C93 118.6(17) . . ?
C96 C95 H95 120.7 . . ?
C95 C96 C97 118.6(16) . . ?
C95 C96 C98 121.5(17) . . ?
C98 C96 C97 119.8(16) . . ?
F4 C97 F5 104.8(15) . . ?
F4 C97 C96 112.1(15) . . ?
F5 C97 C96 111.1(14) . . ?
F6 C97 F4 108.6(15) . . ?
F6 C97 F5 107.0(15) . . ?
F6 C97 C96 112.8(16) . . ?
C91 C98 H98 118.7 . . ?
C96 C98 C91 122.6(16) . . ?
C96 C98 H98 118.7 . . ?
C100 C99 B1 123.4(13) . . ?
C106 C99 C100 114.6(13) . . ?
C106 C99 B1 121.7(13) . . ?
C99 C100 H100 118.0 . . ?
C101 C100 C99 124.0(16) . . ?
C101 C100 H100 118.0 . . ?
C100 C101 C102 120.6(16) . . ?
C100 C101 C103 122.5(16) . . ?
C103 C101 C102 116.8(15) . . ?
F7 C102 C101 110.0(17) . . ?
F8 C102 F7 99.1(17) . . ?
F8 C102 F9 115(2) . . ?
F8 C102 C101 117.9(16) . . ?
F9 C102 F7 97.6(14) . . ?
F9 C102 C101 114.2(16) . . ?
C101 C103 H103 121.5 . . ?
C101 C103 C104 117.1(14) . . ?
C104 C103 H103 121.5 . . ?
C103 C104 C105 121.2(14) . . ?
C106 C104 C103 119.1(15) . . ?
C106 C104 C105 119.7(15) . . ?
F10 C105 F11 102.7(16) . . ?
F10 C105 F12 106.2(16) . . ?
F10 C105 C104 116.4(16) . . ?
F11 C105 C104 113.6(16) . . ?
F12 C105 F11 100.8(15) . . ?
F12 C105 C104 115.3(17) . . ?
C99 C106 H106 118.7 . . ?
C104 C106 C99 122.5(14) . . ?
C104 C106 H106 118.7 . . ?
C108 C107 B1 118.6(13) . . ?
C114 C107 C108 116.3(13) . . ?
C114 C107 B1 124.9(13) . . ?
C107 C108 H108 119.6 . . ?
C109 C108 C107 120.8(14) . . ?
C109 C108 H108 119.6 . . ?
C108 C109 C110 120.8(14) . . ?
C108 C109 C111 120.4(14) . . ?
C111 C109 C110 118.7(14) . . ?
F13 C110 F14 108.5(16) . . ?
F13 C110 C109 112.5(18) . . ?
F14 C110 C109 113.2(14) . . ?
F15 C110 F13 106.3(14) . . ?
F15 C110 F14 102.3(17) . . ?
F15 C110 C109 113.3(16) . . ?
C109 C111 H111 120.1 . . ?
C112 C111 C109 119.8(14) . . ?
C112 C111 H111 120.1 . . ?
C111 C112 C113 116.9(14) . . ?
C114 C112 C111 120.6(14) . . ?
C114 C112 C113 122.4(14) . . ?
F16 C113 F17 104.6(14) . . ?
F16 C113 F18 108.4(14) . . ?
F16 C113 C112 114.0(15) . . ?
F17 C113 F18 105.4(14) . . ?
F17 C113 C112 112.0(14) . . ?
F18 C113 C112 111.8(14) . . ?
C107 C114 H114 119.0 . . ?
C112 C114 C107 122.1(14) . . ?
C112 C114 H114 119.0 . . ?
C116 C115 C122 114.8(13) . . ?
C116 C115 B1 123.0(14) . . ?
C122 C115 B1 121.8(13) . . ?
C115 C116 H116 118.6 . . ?
C117 C116 C115 122.7(14) . . ?
C117 C116 H116 118.6 . . ?
C116 C117 C118 120.0(13) . . ?
C116 C117 C119 121.0(13) . . ?
C119 C117 C118 118.0(13) . . ?
F19 C118 F20 105.5(12) . . ?
F19 C118 C117 111.0(13) . . ?
F20 C118 C117 110.2(13) . . ?
F21 C118 F19 106.4(14) . . ?
F21 C118 F20 108.2(14) . . ?
F21 C118 C117 115.1(13) . . ?
C117 C119 H119 122.4 . . ?
C120 C119 C117 115.3(14) . . ?
C120 C119 H119 122.4 . . ?
C119 C120 C121 113.6(13) . . ?
C122 C120 C119 124.8(14) . . ?
C122 C120 C121 121.6(13) . . ?
F22 C121 F24 106.1(11) . . ?
F22 C121 C120 112.9(11) . . ?
F23 C121 F22 107.7(12) . . ?
F23 C121 F24 106.3(11) . . ?
F23 C121 C120 113.0(12) . . ?
F24 C121 C120 110.3(12) . . ?
C115 C122 H122 119.4 . . ?
C120 C122 C115 121.2(14) . . ?
C120 C122 H122 119.4 . . ?
C91 B1 C99 101.8(12) . . ?
C91 B1 C107 111.9(13) . . ?
C91 B1 C115 115.6(13) . . ?
C107 B1 C99 110.2(12) . . ?
C115 B1 C99 111.2(13) . . ?
C115 B1 C107 106.2(13) . . ?
O12 C84A C85A 123(3) . . ?
O12 C84A C89A 116(3) . . ?
C85A C84A C89A 120.0 . . ?
C84A C85A C155 129(4) . . ?
C86A C85A C84A 120.0 . . ?
C86A C85A C155 110(4) . . ?
C85A C86A H86A 120.0 . . ?
C87 C86A C85A 120.0 . . ?
C87 C86A H86A 120.0 . . ?
C86A C87 H87 120.0 . . ?
C86A C87 C88A 120.0 . . ?
C88A C87 H87 120.0 . . ?
C87 C88A H88A 120.0 . . ?
C89A C88A C87 120.0 . . ?
C89A C88A H88A 120.0 . . ?
C84A C89A H89A 120.0 . . ?
C88A C89A C84A 120.0 . . ?
C88A C89A H89A 120.0 . . ?

loop_
_geom_bond_atom_site_label_1
_geom_bond_atom_site_label_2
_geom_bond_distance
_geom_bond_site_symmetry_2
_geom_bond_publ_flag
Pt1 S1 2.328(4) . ?
Pt1 S2 2.334(4) . ?
Pt1 P1 2.225(4) . ?
Pt1 P2 2.242(4) . ?
Pt2 S7 2.329(4) . ?
Pt2 S8 2.324(4) . ?
Pt2 P3 2.230(4) . ?
Pt2 P4 2.236(4) . ?
S1 C1 1.734(15) . ?
S2 C2 1.729(15) . ?
S3 C1 1.703(13) . ?
S3 C3 1.698(15) . ?
S4 C2 1.718(15) . ?
S4 C3 1.702(14) . ?
S5 C4 1.697(14) . ?
S5 C5 1.742(13) . ?
S6 C4 1.715(15) . ?
S6 C6 1.707(14) . ?
S7 C5 1.718(14) . ?
S8 C6 1.737(14) . ?
P1 O1 1.564(11) . ?
P1 O2 1.599(11) . ?
P1 O3 1.535(10) . ?
P2 O4 1.577(11) . ?
P2 O5 1.562(11) . ?
P2 O6 1.586(10) . ?
P3 O7 1.575(10) . ?
P3 O8 1.566(10) . ?
P3 O9 1.570(11) . ?
P4 O10 1.590(14) . ?
P4 O11 1.560(10) . ?
P4 O12 1.585(11) . ?
O1 C7 1.448(19) . ?
O2 C14 1.412(17) . ?
O3 C21 1.433(19) . ?
O4 C28 1.48(2) . ?
O5 C35 1.430(19) . ?
O6 C42 1.382(15) . ?
O7 C49 1.423(15) . ?
O8 C56 1.370(17) . ?
O9 C63 1.394(19) . ?
O10 C70 1.49(3) . ?
O11 C77 1.447(17) . ?
O12 C84 1.36(2) . ?
O12 C84A 1.31(3) . ?
C1 C2 1.36(2) . ?
C3 C4 1.39(2) . ?
C5 C6 1.347(19) . ?
C7 C8 1.379(19) . ?
C7 C12 1.396(19) . ?
C8 H8 0.9500 . ?
C8 C9 1.359(19) . ?
C9 H9 0.9500 . ?
C9 C10 1.37(2) . ?
C10 H10 0.9500 . ?
C10 C11 1.37(2) . ?
C11 H11 0.9500 . ?
C11 C12 1.40(2) . ?
C12 C13 1.48(2) . ?
C13 H13A 0.9800 . ?
C13 H13B 0.9800 . ?
C13 H13C 0.9800 . ?
C14 C15 1.390(18) . ?
C14 C19 1.364(17) . ?
C15 H15 0.9500 . ?
C15 C16 1.359(18) . ?
C16 H16 0.9500 . ?
C16 C17 1.403(19) . ?
C17 H17 0.9500 . ?
C17 C18 1.397(19) . ?
C18 H18 0.9500 . ?
C18 C19 1.385(17) . ?
C19 C20 1.535(18) . ?
C20 H20A 0.9800 . ?
C20 H20B 0.9800 . ?
C20 H20C 0.9800 . ?
C21 C22 1.394(19) . ?
C21 C26 1.424(19) . ?
C22 H22 0.9500 . ?
C22 C23 1.42(2) . ?
C23 H23 0.9500 . ?
C23 C24 1.38(2) . ?
C24 H24 0.9500 . ?
C24 C25 1.40(2) . ?
C25 H25 0.9500 . ?
C25 C26 1.40(2) . ?
C26 C27 1.47(2) . ?
C27 H27A 0.9800 . ?
C27 H27B 0.9800 . ?
C27 H27C 0.9800 . ?
C28 C29 1.36(2) . ?
C28 C33 1.392(19) . ?
C29 H29 0.9500 . ?
C29 C30 1.39(2) . ?
C30 H30 0.9500 . ?
C30 C31 1.36(2) . ?
C31 H31 0.9500 . ?
C31 C32 1.39(2) . ?
C32 H32 0.9500 . ?
C32 C33 1.39(2) . ?
C33 C34 1.466(19) . ?
C34 H34A 0.9800 . ?
C34 H34B 0.9800 . ?
C34 H34C 0.9800 . ?
C35 C36 1.365(18) . ?
C35 C40 1.408(18) . ?
C36 H36 0.9500 . ?
C36 C37 1.354(19) . ?
C37 H37 0.9500 . ?
C37 C38 1.37(2) . ?
C38 H38 0.9500 . ?
C38 C39 1.40(2) . ?
C39 H39 0.9500 . ?
C39 C40 1.39(2) . ?
C40 C41 1.51(2) . ?
C41 H41A 0.9800 . ?
C41 H41B 0.9800 . ?
C41 H41C 0.9800 . ?
C42 C43 1.372(16) . ?
C42 C47 1.400(16) . ?
C43 H43 0.9500 . ?
C43 C44 1.384(17) . ?
C44 H44 0.9500 . ?
C44 C45 1.389(17) . ?
C45 H45 0.9500 . ?
C45 C46 1.386(17) . ?
C46 H46 0.9500 . ?
C46 C47 1.385(16) . ?
C47 C48 1.491(16) . ?
C48 H48A 0.9800 . ?
C48 H48B 0.9800 . ?
C48 H48C 0.9800 . ?
C49 C50 1.348(16) . ?
C49 C54 1.400(15) . ?
C50 H50 0.9500 . ?
C50 C51 1.416(17) . ?
C51 H51 0.9500 . ?
C51 C52 1.409(17) . ?
C52 H52 0.9500 . ?
C52 C53 1.372(17) . ?
C53 H53 0.9500 . ?
C53 C54 1.369(15) . ?
C54 C55 1.483(16) . ?
C55 H55A 0.9800 . ?
C55 H55B 0.9800 . ?
C55 H55C 0.9800 . ?
C56 C57 1.388(17) . ?
C56 C61 1.398(17) . ?
C57 H57 0.9500 . ?
C57 C58 1.405(17) . ?
C58 H58 0.9500 . ?
C58 C59 1.375(17) . ?
C59 H59 0.9500 . ?
C59 C60 1.398(18) . ?
C60 H60 0.9500 . ?
C60 C61 1.362(16) . ?
C61 C62 1.513(17) . ?
C62 H62A 0.9800 . ?
C62 H62B 0.9800 . ?
C62 H62C 0.9800 . ?
C63 C64 1.362(18) . ?
C63 C68 1.394(18) . ?
C64 H64 0.9500 . ?
C64 C65 1.368(18) . ?
C65 H65 0.9500 . ?
C65 C66 1.416(19) . ?
C66 H66 0.9500 . ?
C66 C67 1.388(19) . ?
C67 H67 0.9500 . ?
C67 C68 1.398(19) . ?
C68 C69 1.488(17) . ?
C69 H69A 0.9800 . ?
C69 H69B 0.9800 . ?
C69 H69C 0.9800 . ?
C70 C71 1.44(2) . ?
C70 C75 1.32(2) . ?
C71 H71 0.9500 . ?
C71 C72 1.31(2) . ?
C72 H72 0.9500 . ?
C72 C73 1.39(2) . ?
C73 H73 0.9500 . ?
C73 C74 1.39(2) . ?
C74 H74 0.9500 . ?
C74 C75 1.39(2) . ?
C75 C76 1.45(2) . ?
C76 H76A 0.9800 . ?
C76 H76B 0.9800 . ?
C76 H76C 0.9800 . ?
C77 C78 1.383(18) . ?
C77 C82 1.393(17) . ?
C78 H78 0.9500 . ?
C78 C79 1.353(18) . ?
C79 H79 0.9500 . ?
C79 C80 1.364(19) . ?
C80 H80 0.9500 . ?
C80 C81 1.342(18) . ?
C81 H81 0.9500 . ?
C81 C82 1.384(18) . ?
C82 C83 1.465(19) . ?
C83 H83A 0.9800 . ?
C83 H83B 0.9800 . ?
C83 H83C 0.9800 . ?
C89 C88 1.395(17) . ?
C89 C84 1.357(17) . ?
C89 C90 1.50(2) . ?
C88 H88 0.9500 . ?
C88 C159 1.399(17) . ?
C159 H159 0.9500 . ?
C159 C86 1.387(17) . ?
C86 H86 0.9500 . ?
C86 C85 1.387(15) . ?
C85 H85 0.9500 . ?
C85 C84 1.391(17) . ?
C90 H90A 0.9800 . ?
C90 H90B 0.9800 . ?
C90 H90C 0.9800 . ?
F25 C126 1.303(19) . ?
F26 C126 1.37(2) . ?
F27 C126 1.34(2) . ?
F28 C129 1.36(2) . ?
F29 C129 1.313(19) . ?
F30 C129 1.28(2) . ?
F31 C134 1.30(2) . ?
F32 C134 1.33(2) . ?
F33 C134 1.36(2) . ?
F34 C137 1.31(2) . ?
F35 C137 1.39(2) . ?
F36 C137 1.32(2) . ?
F37 C142 1.255(18) . ?
F38 C142 1.317(19) . ?
F39 C142 1.37(2) . ?
F40 C145 1.290(18) . ?
F41 C145 1.34(2) . ?
F42 C145 1.301(19) . ?
F43 C150 1.31(2) . ?
F44 C150 1.33(2) . ?
F45 C150 1.37(2) . ?
F46 C153 1.373(17) . ?
F47 C153 1.320(18) . ?
F48 C153 1.320(18) . ?
C123 C124 1.39(2) . ?
C123 C130 1.419(19) . ?
C123 B2 1.65(2) . ?
C124 H124 0.9500 . ?
C124 C125 1.42(2) . ?
C125 C126 1.49(3) . ?
C125 C127 1.37(2) . ?
C127 H127 0.9500 . ?
C127 C128 1.42(2) . ?
C128 C129 1.51(2) . ?
C128 C130 1.34(2) . ?
C130 H130 0.9500 . ?
C131 C132 1.42(2) . ?
C131 C138 1.410(19) . ?
C131 B2 1.64(2) . ?
C132 H132 0.9500 . ?
C132 C133 1.40(2) . ?
C133 C134 1.48(3) . ?
C133 C135 1.40(2) . ?
C134 F33A 1.30(2) . ?
C134 F32A 1.33(2) . ?
C134 F31A 1.33(2) . ?
C135 H135 0.9500 . ?
C135 C136 1.38(2) . ?
C136 C137 1.50(2) . ?
C136 C138 1.40(2) . ?
C137 F35A 1.30(2) . ?
C137 F36A 1.34(2) . ?
C137 F34A 1.38(2) . ?
C138 H138 0.9500 . ?
C139 C140 1.403(18) . ?
C139 C146 1.381(19) . ?
C139 B2 1.64(2) . ?
C140 H140 0.9500 . ?
C140 C141 1.421(18) . ?
C141 C142 1.48(2) . ?
C141 C143 1.38(2) . ?
C143 H143 0.9500 . ?
C143 C144 1.39(2) . ?
C144 C145 1.53(2) . ?
C144 C146 1.38(2) . ?
C146 H146 0.9500 . ?
C147 C148 1.39(2) . ?
C147 C154 1.402(19) . ?
C147 B2 1.65(2) . ?
C148 H148 0.9500 . ?
C148 C149 1.40(2) . ?
C149 C150 1.52(2) . ?
C149 C151 1.40(2) . ?
C151 H151 0.9500 . ?
C151 C152 1.37(2) . ?
C152 C153 1.50(2) . ?
C152 C154 1.38(2) . ?
C154 H154 0.9500 . ?
F1 C94 1.32(2) . ?
F2 C94 1.30(2) . ?
F3 C94 1.42(2) . ?
F4 C97 1.33(2) . ?
F5 C97 1.37(2) . ?
F6 C97 1.31(2) . ?
F7 C102 1.43(2) . ?
F8 C102 1.21(2) . ?
F9 C102 1.30(2) . ?
F10 C105 1.292(18) . ?
F11 C105 1.37(2) . ?
F12 C105 1.33(2) . ?
F13 C110 1.32(2) . ?
F14 C110 1.34(2) . ?
F15 C110 1.30(2) . ?
F16 C113 1.319(19) . ?
F17 C113 1.336(19) . ?
F18 C113 1.348(18) . ?
F19 C118 1.353(17) . ?
F20 C118 1.372(18) . ?
F21 C118 1.290(18) . ?
F22 C121 1.331(15) . ?
F23 C121 1.327(16) . ?
F24 C121 1.368(15) . ?
C91 C92 1.39(2) . ?
C91 C98 1.40(2) . ?
C91 B1 1.60(2) . ?
C92 H92 0.9500 . ?
C92 C93 1.41(2) . ?
C93 C94 1.47(3) . ?
C93 C95 1.40(2) . ?
C95 H95 0.9500 . ?
C95 C96 1.36(2) . ?
C96 C97 1.52(2) . ?
C96 C98 1.39(2) . ?
C98 H98 0.9500 . ?
C99 C100 1.394(19) . ?
C99 C106 1.391(19) . ?
C99 B1 1.68(2) . ?
C100 H100 0.9500 . ?
C100 C101 1.319(19) . ?
C101 C102 1.49(2) . ?
C101 C103 1.35(2) . ?
C103 H103 0.9500 . ?
C103 C104 1.43(2) . ?
C104 C105 1.47(2) . ?
C104 C106 1.384(19) . ?
C106 H106 0.9500 . ?
C107 C108 1.433(19) . ?
C107 C114 1.39(2) . ?
C107 B1 1.66(2) . ?
C108 H108 0.9500 . ?
C108 C109 1.371(18) . ?
C109 C110 1.50(2) . ?
C109 C111 1.38(2) . ?
C111 H111 0.9500 . ?
C111 C112 1.374(19) . ?
C112 C113 1.50(2) . ?
C112 C114 1.364(19) . ?
C114 H114 0.9500 . ?
C115 C116 1.406(18) . ?
C115 C122 1.41(2) . ?
C115 B1 1.61(2) . ?
C116 H116 0.9500 . ?
C116 C117 1.369(18) . ?
C117 C118 1.51(2) . ?
C117 C119 1.422(19) . ?
C119 H119 0.9500 . ?
C119 C120 1.359(19) . ?
C120 C121 1.54(2) . ?
C120 C122 1.35(2) . ?
C122 H122 0.9500 . ?
C84A C85A 1.3900 . ?
C84A C89A 1.3900 . ?
C85A C86A 1.3900 . ?
C85A C155 1.49(3) . ?
C86A H86A 0.9500 . ?
C86A C87 1.3900 . ?
C87 H87 0.9500 . ?
C87 C88A 1.3900 . ?
C88A H88A 0.9500 . ?
C88A C89A 1.3900 . ?
C89A H89A 0.9500 . ?

loop_
_geom_torsion_atom_site_label_1
_geom_torsion_atom_site_label_2
_geom_torsion_atom_site_label_3
_geom_torsion_atom_site_label_4
_geom_torsion
_geom_torsion_site_symmetry_1
_geom_torsion_site_symmetry_2
_geom_torsion_site_symmetry_3
_geom_torsion_site_symmetry_4
_geom_torsion_publ_flag
Pt1 S1 C1 S3 -174.7(8) . . . . ?
Pt1 S1 C1 C2 2.4(14) . . . . ?
Pt1 S2 C2 S4 175.6(7) . . . . ?
Pt1 S2 C2 C1 -6.8(14) . . . . ?
Pt1 P1 O1 C7 -31.2(14) . . . . ?
Pt1 P1 O2 C14 -81.2(12) . . . . ?
Pt1 P1 O3 C21 -163.3(12) . . . . ?
Pt1 P2 O4 C28 -27.8(12) . . . . ?
Pt1 P2 O5 C35 73.6(11) . . . . ?
Pt1 P2 O6 C42 -170.8(11) . . . . ?
Pt2 S7 C5 S5 -172.3(8) . . . . ?
Pt2 S7 C5 C6 2.5(15) . . . . ?
Pt2 S8 C6 S6 175.6(8) . . . . ?
Pt2 S8 C6 C5 -6.9(14) . . . . ?
Pt2 P3 O7 C49 -175.2(11) . . . . ?
Pt2 P3 O8 C56 -179.0(10) . . . . ?
Pt2 P3 O9 C63 53.6(12) . . . . ?
Pt2 P4 O10 C70 -5(2) . . . . ?
Pt2 P4 O11 C77 -177.6(11) . . . . ?
Pt2 P4 O12 C84 27(2) . . . . ?
Pt2 P4 O12 C84A -13(4) . . . . ?
S1 C1 C2 S2 3(2) . . . . ?
S1 C1 C2 S4 -179.0(8) . . . . ?
S3 C1 C2 S2 -179.5(8) . . . . ?
S3 C1 C2 S4 -1.8(16) . . . . ?
S3 C3 C4 S5 -1(2) . . . . ?
S3 C3 C4 S6 179.9(8) . . . . ?
S4 C3 C4 S5 177.7(8) . . . . ?
S4 C3 C4 S6 -1(2) . . . . ?
S5 C5 C6 S6 -4.2(17) . . . . ?
S5 C5 C6 S8 178.3(8) . . . . ?
S7 C5 C6 S6 -179.3(9) . . . . ?
S7 C5 C6 S8 3(2) . . . . ?
P1 O1 C7 C8 -35(2) . . . . ?
P1 O1 C7 C12 140.5(15) . . . . ?
P1 O2 C14 C15 81.7(17) . . . . ?
P1 O2 C14 C19 -99.2(16) . . . . ?
P1 O3 C21 C22 85.4(18) . . . . ?
P1 O3 C21 C26 -99.3(16) . . . . ?
P2 O4 C28 C29 -46(2) . . . . ?
P2 O4 C28 C33 137.6(14) . . . . ?
P2 O5 C35 C36 -58.1(19) . . . . ?
P2 O5 C35 C40 130.0(12) . . . . ?
P2 O6 C42 C43 -55.0(19) . . . . ?
P2 O6 C42 C47 131.5(12) . . . . ?
P3 O7 C49 C50 22(2) . . . . ?
P3 O7 C49 C54 -158.5(10) . . . . ?
P3 O8 C56 C57 -83.0(17) . . . . ?
P3 O8 C56 C61 101.9(16) . . . . ?
P3 O9 C63 C64 29(2) . . . . ?
P3 O9 C63 C68 -153.5(12) . . . . ?
P4 O10 C70 C71 -65(2) . . . . ?
P4 O10 C70 C75 119(2) . . . . ?
P4 O11 C77 C78 88.8(17) . . . . ?
P4 O11 C77 C82 -100.1(15) . . . . ?
P4 O12 C84 C89 -134(3) . . . . ?
P4 O12 C84 C85 45(4) . . . . ?
P4 O12 C84A C85A 65(6) . . . . ?
P4 O12 C84A C89A -102(4) . . . . ?
O1 P1 O2 C14 45.4(13) . . . . ?
O1 P1 O3 C21 68.0(15) . . . . ?
O1 C7 C8 C9 179(2) . . . . ?
O1 C7 C12 C11 -178.7(19) . . . . ?
O1 C7 C12 C13 0(3) . . . . ?
O2 P1 O1 C7 -158.4(12) . . . . ?
O2 P1 O3 C21 -37.3(15) . . . . ?
O2 C14 C15 C16 177.3(16) . . . . ?
O2 C14 C19 C18 -178.5(16) . . . . ?
O2 C14 C19 C20 0(3) . . . . ?
O3 P1 O1 C7 95.1(13) . . . . ?
O3 P1 O2 C14 156.1(12) . . . . ?
O3 C21 C22 C23 178.4(14) . . . . ?
O3 C21 C26 C25 -177.0(13) . . . . ?
O3 C21 C26 C27 8(3) . . . . ?
O4 P2 O5 C35 -157.5(10) . . . . ?
O4 P2 O6 C42 61.7(13) . . . . ?
O4 C28 C29 C30 176.7(18) . . . . ?
O4 C28 C33 C32 -179.7(17) . . . . ?
O4 C28 C33 C34 2(3) . . . . ?
O5 P2 O4 C28 -158.2(11) . . . . ?
O5 P2 O6 C42 -41.6(13) . . . . ?
O5 C35 C36 C37 179.3(17) . . . . ?
O5 C35 C40 C39 177.7(15) . . . . ?
O5 C35 C40 C41 -1(2) . . . . ?
O6 P2 O4 C28 93.0(12) . . . . ?
O6 P2 O5 C35 -47.1(12) . . . . ?
O6 C42 C43 C44 -176.6(13) . . . . ?
O6 C42 C47 C46 177.8(13) . . . . ?
O6 C42 C47 C48 -6(2) . . . . ?
O7 P3 O8 C56 -58.0(13) . . . . ?
O7 P3 O9 C63 -71.8(12) . . . . ?
O7 C49 C50 C51 178.3(13) . . . . ?
O7 C49 C54 C53 -179.6(12) . . . . ?
O7 C49 C54 C55 -0.3(19) . . . . ?
O8 P3 O7 C49 62.8(13) . . . . ?
O8 P3 O9 C63 176.4(11) . . . . ?
O8 C56 C57 C58 176.5(14) . . . . ?
O8 C56 C61 C60 -177.8(14) . . . . ?
O8 C56 C61 C62 0(2) . . . . ?
O9 P3 O7 C49 -45.5(13) . . . . ?
O9 P3 O8 C56 54.2(13) . . . . ?
O9 C63 C64 C65 175.0(18) . . . . ?
O9 C63 C68 C67 -176.0(16) . . . . ?
O9 C63 C68 C69 2(2) . . . . ?
O10 P4 O11 C77 53.4(14) . . . . ?
O10 P4 O12 C84 151(2) . . . . ?
O10 P4 O12 C84A 112(4) . . . . ?
O10 C70 C71 C72 -177.4(18) . . . . ?
O10 C70 C75 C74 -178.5(18) . . . . ?
O10 C70 C75 C76 -6(4) . . . . ?
O11 P4 O10 C70 122.6(18) . . . . ?
O11 P4 O12 C84 -99.3(19) . . . . ?
O11 P4 O12 C84A -139(4) . . . . ?
O11 C77 C78 C79 169.1(15) . . . . ?
O11 C77 C82 C81 -169.0(13) . . . . ?
O11 C77 C82 C83 9(2) . . . . ?
O12 P4 O10 C70 -129.1(18) . . . . ?
O12 P4 O11 C77 -49.8(15) . . . . ?
O12 C84A C85A C86A -166(6) . . . . ?
O12 C84A C85A C155 4(7) . . . . ?
O12 C84A C89A C88A 167(5) . . . . ?
C1 S3 C3 S4 0.9(10) . . . . ?
C1 S3 C3 C4 179.8(13) . . . . ?
C2 S4 C3 S3 -1.6(10) . . . . ?
C2 S4 C3 C4 179.4(13) . . . . ?
C3 S3 C1 S1 177.8(9) . . . . ?
C3 S3 C1 C2 0.6(13) . . . . ?
C3 S4 C2 S2 179.9(9) . . . . ?
C3 S4 C2 C1 2.0(13) . . . . ?
C4 S5 C5 S7 177.7(9) . . . . ?
C4 S5 C5 C6 2.2(13) . . . . ?
C4 S6 C6 S8 -178.5(10) . . . . ?
C4 S6 C6 C5 3.9(14) . . . . ?
C5 S5 C4 S6 0.4(10) . . . . ?
C5 S5 C4 C3 -178.6(13) . . . . ?
C6 S6 C4 S5 -2.2(10) . . . . ?
C6 S6 C4 C3 176.9(13) . . . . ?
C7 C8 C9 C10 -4(4) . . . . ?
C8 C7 C12 C11 -4(3) . . . . ?
C8 C7 C12 C13 174.9(19) . . . . ?
C8 C9 C10 C11 4(4) . . . . ?
C9 C10 C11 C12 -3(5) . . . . ?
C10 C11 C12 C7 3(4) . . . . ?
C10 C11 C12 C13 -176(2) . . . . ?
C12 C7 C8 C9 5(3) . . . . ?
C14 C15 C16 C17 3(3) . . . . ?
C15 C14 C19 C18 1(3) . . . . ?
C15 C14 C19 C20 178.9(17) . . . . ?
C15 C16 C17 C18 -3(3) . . . . ?
C16 C17 C18 C19 2(3) . . . . ?
C17 C18 C19 C14 -1(3) . . . . ?
C17 C18 C19 C20 -179(2) . . . . ?
C19 C14 C15 C16 -2(3) . . . . ?
C21 C22 C23 C24 -1(3) . . . . ?
C22 C21 C26 C25 -2(3) . . . . ?
C22 C21 C26 C27 -177.7(18) . . . . ?
C22 C23 C24 C25 -3(3) . . . . ?
C23 C24 C25 C26 5(3) . . . . ?
C24 C25 C26 C21 -2(3) . . . . ?
C24 C25 C26 C27 173.7(18) . . . . ?
C26 C21 C22 C23 4(3) . . . . ?
C28 C29 C30 C31 8(4) . . . . ?
C29 C28 C33 C32 4(3) . . . . ?
C29 C28 C33 C34 -175(2) . . . . ?
C29 C30 C31 C32 -6(4) . . . . ?
C30 C31 C32 C33 2(3) . . . . ?
C31 C32 C33 C28 -1(3) . . . . ?
C31 C32 C33 C34 177.4(19) . . . . ?
C33 C28 C29 C30 -7(3) . . . . ?
C35 C36 C37 C38 5(3) . . . . ?
C36 C35 C40 C39 6(3) . . . . ?
C36 C35 C40 C41 -172.8(18) . . . . ?
C36 C37 C38 C39 2(4) . . . . ?
C37 C38 C39 C40 -5(3) . . . . ?
C38 C39 C40 C35 1(3) . . . . ?
C38 C39 C40 C41 -179.9(19) . . . . ?
C40 C35 C36 C37 -10(3) . . . . ?
C42 C43 C44 C45 3(2) . . . . ?
C43 C42 C47 C46 5(2) . . . . ?
C43 C42 C47 C48 -179.4(14) . . . . ?
C43 C44 C45 C46 -4(2) . . . . ?
C44 C45 C46 C47 6(2) . . . . ?
C45 C46 C47 C42 -5(2) . . . . ?
C45 C46 C47 C48 178.5(14) . . . . ?
C47 C42 C43 C44 -4(2) . . . . ?
C49 C50 C51 C52 2(2) . . . . ?
C50 C49 C54 C53 0(2) . . . . ?
C50 C49 C54 C55 179.3(14) . . . . ?
C50 C51 C52 C53 -2(2) . . . . ?
C51 C52 C53 C54 1(2) . . . . ?
C52 C53 C54 C49 0(2) . . . . ?
C52 C53 C54 C55 -179.2(14) . . . . ?
C54 C49 C50 C51 -1(2) . . . . ?
C56 C57 C58 C59 5(2) . . . . ?
C57 C56 C61 C60 7(2) . . . . ?
C57 C56 C61 C62 -174.9(15) . . . . ?
C57 C58 C59 C60 0(2) . . . . ?
C58 C59 C60 C61 -1(2) . . . . ?
C59 C60 C61 C56 -2(2) . . . . ?
C59 C60 C61 C62 179.8(15) . . . . ?
C61 C56 C57 C58 -9(2) . . . . ?
C63 C64 C65 C66 3(3) . . . . ?
C64 C63 C68 C67 2(3) . . . . ?
C64 C63 C68 C69 -179.8(16) . . . . ?
C64 C65 C66 C67 -2(3) . . . . ?
C65 C66 C67 C68 2(3) . . . . ?
C66 C67 C68 C63 -1(3) . . . . ?
C66 C67 C68 C69 -179.8(18) . . . . ?
C68 C63 C64 C65 -3(3) . . . . ?
C70 C71 C72 C73 1(3) . . . . ?
C71 C70 C75 C74 7(4) . . . . ?
C71 C70 C75 C76 179(2) . . . . ?
C71 C72 C73 C74 -5(4) . . . . ?
C72 C73 C74 C75 11(4) . . . . ?
C73 C74 C75 C70 -11(4) . . . . ?
C73 C74 C75 C76 176(2) . . . . ?
C75 C70 C71 C72 -3(4) . . . . ?
C77 C78 C79 C80 1(3) . . . . ?
C78 C77 C82 C81 1(2) . . . . ?
C78 C77 C82 C83 179.4(17) . . . . ?
C78 C79 C80 C81 0(3) . . . . ?
C79 C80 C81 C82 0(3) . . . . ?
C80 C81 C82 C77 -1(3) . . . . ?
C80 C81 C82 C83 -178.5(18) . . . . ?
C82 C77 C78 C79 -2(3) . . . . ?
C89 C88 C159 C86 -4(5) . . . . ?
C88 C89 C84 O12 -178(3) . . . . ?
C88 C89 C84 C85 3(5) . . . . ?
C88 C159 C86 C85 7(5) . . . . ?
C159 C86 C85 C84 -5(5) . . . . ?
C86 C85 C84 O12 -179(3) . . . . ?
C86 C85 C84 C89 0(5) . . . . ?
C84 C89 C88 C159 -1(5) . . . . ?
C90 C89 C88 C159 -176(3) . . . . ?
C90 C89 C84 O12 -3(5) . . . . ?
C90 C89 C84 C85 178(3) . . . . ?
C123 C124 C125 C126 175.5(16) . . . . ?
C123 C124 C125 C127 -4(2) . . . . ?
C124 C123 C130 C128 0(2) . . . . ?
C124 C123 B2 C131 147.3(13) . . . . ?
C124 C123 B2 C139 31.5(19) . . . . ?
C124 C123 B2 C147 -94.4(16) . . . . ?
C124 C125 C126 F25 164.7(15) . . . . ?
C124 C125 C126 F26 -75(2) . . . . ?
C124 C125 C126 F27 40(2) . . . . ?
C124 C125 C127 C128 1(2) . . . . ?
C125 C127 C128 C129 176.6(15) . . . . ?
C125 C127 C128 C130 2(2) . . . . ?
C126 C125 C127 C128 -178.6(16) . . . . ?
C127 C125 C126 F25 -15(3) . . . . ?
C127 C125 C126 F26 105.0(18) . . . . ?
C127 C125 C126 F27 -140.3(16) . . . . ?
C127 C128 C129 F28 -97.1(19) . . . . ?
C127 C128 C129 F29 21(2) . . . . ?
C127 C128 C129 F30 142.4(17) . . . . ?
C127 C128 C130 C123 -3(2) . . . . ?
C129 C128 C130 C123 -177.2(14) . . . . ?
C130 C123 C124 C125 4(2) . . . . ?
C130 C123 B2 C131 -34.4(18) . . . . ?
C130 C123 B2 C139 -150.2(13) . . . . ?
C130 C123 B2 C147 83.9(16) . . . . ?
C130 C128 C129 F28 77(2) . . . . ?
C130 C128 C129 F29 -164.3(15) . . . . ?
C130 C128 C129 F30 -43(2) . . . . ?
C131 C132 C133 C134 177.6(14) . . . . ?
C131 C132 C133 C135 -2(2) . . . . ?
C132 C131 C138 C136 -4(2) . . . . ?
C132 C131 B2 C123 151.8(13) . . . . ?
C132 C131 B2 C139 -87.4(16) . . . . ?
C132 C131 B2 C147 36.0(17) . . . . ?
C132 C133 C134 F31 89(2) . . . . ?
C132 C133 C134 F32 -37(2) . . . . ?
C132 C133 C134 F33 -156.4(18) . . . . ?
C132 C133 C134 F33A 176.6(17) . . . . ?
C132 C133 C134 F32A -69(2) . . . . ?
C132 C133 C134 F31A 54(2) . . . . ?
C132 C133 C135 C136 -2(2) . . . . ?
C133 C135 C136 C137 -178.9(15) . . . . ?
C133 C135 C136 C138 3(2) . . . . ?
C134 C133 C135 C136 178.8(15) . . . . ?
C135 C133 C134 F31 -91(2) . . . . ?
C135 C133 C134 F32 142.7(19) . . . . ?
C135 C133 C134 F33 23(2) . . . . ?
C135 C133 C134 F33A -4(3) . . . . ?
C135 C133 C134 F32A 110(2) . . . . ?
C135 C133 C134 F31A -126(2) . . . . ?
C135 C136 C137 F34 34(3) . . . . ?
C135 C136 C137 F35 150.2(18) . . . . ?
C135 C136 C137 F36 -94(2) . . . . ?
C135 C136 C137 F35A 115(2) . . . . ?
C135 C136 C137 F36A -120(2) . . . . ?
C135 C136 C137 F34A -6(2) . . . . ?
C135 C136 C138 C131 0(2) . . . . ?
C137 C136 C138 C131 -178.5(13) . . . . ?
C138 C131 C132 C133 4(2) . . . . ?
C138 C131 B2 C123 -37.0(17) . . . . ?
C138 C131 B2 C139 83.8(15) . . . . ?
C138 C131 B2 C147 -152.9(12) . . . . ?
C138 C136 C137 F34 -147.7(18) . . . . ?
C138 C136 C137 F35 -31(2) . . . . ?
C138 C136 C137 F36 85(2) . . . . ?
C138 C136 C137 F35A -66(2) . . . . ?
C138 C136 C137 F36A 59(2) . . . . ?
C138 C136 C137 F34A 172.3(17) . . . . ?
C139 C140 C141 C142 -177.9(14) . . . . ?
C139 C140 C141 C143 -2(2) . . . . ?
C140 C139 C146 C144 0(2) . . . . ?
C140 C139 B2 C123 -153.3(13) . . . . ?
C140 C139 B2 C131 87.5(16) . . . . ?
C140 C139 B2 C147 -32(2) . . . . ?
C140 C141 C142 F37 167.5(16) . . . . ?
C140 C141 C142 F38 -63(2) . . . . ?
C140 C141 C142 F39 50(2) . . . . ?
C140 C141 C143 C144 3(2) . . . . ?
C141 C143 C144 C145 -177.8(14) . . . . ?
C141 C143 C144 C146 -3(2) . . . . ?
C142 C141 C143 C144 179.2(15) . . . . ?
C143 C141 C142 F37 -9(3) . . . . ?
C143 C141 C142 F38 120.8(18) . . . . ?
C143 C141 C142 F39 -125.8(17) . . . . ?
C143 C144 C145 F40 -26(2) . . . . ?
C143 C144 C145 F41 90.4(18) . . . . ?
C143 C144 C145 F42 -148.7(15) . . . . ?
C143 C144 C146 C139 2(2) . . . . ?
C145 C144 C146 C139 176.2(15) . . . . ?
C146 C139 C140 C141 0(2) . . . . ?
C146 C139 B2 C123 31(2) . . . . ?
C146 C139 B2 C131 -88.0(17) . . . . ?
C146 C139 B2 C147 152.0(14) . . . . ?
C146 C144 C145 F40 158.9(15) . . . . ?
C146 C144 C145 F41 -84.2(19) . . . . ?
C146 C144 C145 F42 37(2) . . . . ?
C147 C148 C149 C150 171.9(15) . . . . ?
C147 C148 C149 C151 1(2) . . . . ?
C148 C147 C154 C152 -2(2) . . . . ?
C148 C147 B2 C123 -87.6(16) . . . . ?
C148 C147 B2 C131 31.0(17) . . . . ?
C148 C147 B2 C139 147.9(14) . . . . ?
C148 C149 C150 F43 161.5(15) . . . . ?
C148 C149 C150 F44 36(2) . . . . ?
C148 C149 C150 F45 -78(2) . . . . ?
C148 C149 C151 C152 -2(2) . . . . ?
C149 C151 C152 C153 180.0(14) . . . . ?
C149 C151 C152 C154 1(2) . . . . ?
C150 C149 C151 C152 -172.4(16) . . . . ?
C151 C149 C150 F43 -28(3) . . . . ?
C151 C149 C150 F44 -153.3(16) . . . . ?
C151 C149 C150 F45 92(2) . . . . ?
C151 C152 C153 F46 -50(2) . . . . ?
C151 C152 C153 F47 65(2) . . . . ?
C151 C152 C153 F48 -171.6(14) . . . . ?
C151 C152 C154 C147 1(2) . . . . ?
C153 C152 C154 C147 -177.9(14) . . . . ?
C154 C147 C148 C149 1(2) . . . . ?
C154 C147 B2 C123 85.8(16) . . . . ?
C154 C147 B2 C131 -155.6(13) . . . . ?
C154 C147 B2 C139 -38.7(19) . . . . ?
C154 C152 C153 F46 128.9(16) . . . . ?
C154 C152 C153 F47 -116.0(17) . . . . ?
C154 C152 C153 F48 8(2) . . . . ?
B2 C123 C124 C125 -177.9(13) . . . . ?
B2 C123 C130 C128 -178.5(14) . . . . ?
B2 C131 C132 C133 176.1(13) . . . . ?
B2 C131 C138 C136 -175.3(13) . . . . ?
B2 C139 C140 C141 -175.5(13) . . . . ?
B2 C139 C146 C144 175.5(14) . . . . ?
B2 C147 C148 C149 174.6(13) . . . . ?
B2 C147 C154 C152 -175.8(14) . . . . ?
C91 C92 C93 C94 -175.5(16) . . . . ?
C91 C92 C93 C95 3(2) . . . . ?
C92 C91 C98 C96 2(2) . . . . ?
C92 C91 B1 C99 -91.0(16) . . . . ?
C92 C91 B1 C107 27(2) . . . . ?
C92 C91 B1 C115 148.4(13) . . . . ?
C92 C93 C94 F1 42(2) . . . . ?
C92 C93 C94 F2 169.7(16) . . . . ?
C92 C93 C94 F3 -69.2(19) . . . . ?
C92 C93 C95 C96 -3(2) . . . . ?
C93 C95 C96 C97 -178.0(15) . . . . ?
C93 C95 C96 C98 3(3) . . . . ?
C94 C93 C95 C96 175.3(17) . . . . ?
C95 C93 C94 F1 -136.8(17) . . . . ?
C95 C93 C94 F2 -9(3) . . . . ?
C95 C93 C94 F3 112.4(17) . . . . ?
C95 C96 C97 F4 103(2) . . . . ?
C95 C96 C97 F5 -140.2(17) . . . . ?
C95 C96 C97 F6 -20(2) . . . . ?
C95 C96 C98 C91 -3(2) . . . . ?
C97 C96 C98 C91 178.3(14) . . . . ?
C98 C91 C92 C93 -3(2) . . . . ?
C98 C91 B1 C99 86.4(16) . . . . ?
C98 C91 B1 C107 -155.9(13) . . . . ?
C98 C91 B1 C115 -34(2) . . . . ?
C98 C96 C97 F4 -78(2) . . . . ?
C98 C96 C97 F5 39(2) . . . . ?
C98 C96 C97 F6 158.8(15) . . . . ?
C99 C100 C101 C102 178.2(15) . . . . ?
C99 C100 C101 C103 1(3) . . . . ?
C100 C99 C106 C104 0(2) . . . . ?
C100 C99 B1 C91 75.8(16) . . . . ?
C100 C99 B1 C107 -43.0(19) . . . . ?
C100 C99 B1 C115 -160.5(13) . . . . ?
C100 C101 C102 F7 -121.8(18) . . . . ?
C100 C101 C102 F8 -9(3) . . . . ?
C100 C101 C102 F9 129.6(18) . . . . ?
C100 C101 C103 C104 1(2) . . . . ?
C101 C103 C104 C105 -179.9(17) . . . . ?
C101 C103 C104 C106 -1(2) . . . . ?
C102 C101 C103 C104 -176.9(15) . . . . ?
C103 C101 C102 F7 56(2) . . . . ?
C103 C101 C102 F8 168.3(18) . . . . ?
C103 C101 C102 F9 -53(2) . . . . ?
C103 C104 C105 F10 -1(3) . . . . ?
C103 C104 C105 F11 118.0(17) . . . . ?
C103 C104 C105 F12 -126.3(17) . . . . ?
C103 C104 C106 C99 1(2) . . . . ?
C105 C104 C106 C99 179.5(16) . . . . ?
C106 C99 C100 C101 -1(2) . . . . ?
C106 C99 B1 C91 -99.1(15) . . . . ?
C106 C99 B1 C107 142.1(13) . . . . ?
C106 C99 B1 C115 24.6(19) . . . . ?
C106 C104 C105 F10 -179.3(16) . . . . ?
C106 C104 C105 F11 -60(2) . . . . ?
C106 C104 C105 F12 55(2) . . . . ?
C107 C108 C109 C110 176.8(15) . . . . ?
C107 C108 C109 C111 0(2) . . . . ?
C108 C107 C114 C112 -1(2) . . . . ?
C108 C107 B1 C91 44.7(18) . . . . ?
C108 C107 B1 C99 157.2(12) . . . . ?
C108 C107 B1 C115 -82.2(16) . . . . ?
C108 C109 C110 F13 -104.4(17) . . . . ?
C108 C109 C110 F14 19(2) . . . . ?
C108 C109 C110 F15 135.0(16) . . . . ?
C108 C109 C111 C112 -1(2) . . . . ?
C109 C111 C112 C113 176.1(15) . . . . ?
C109 C111 C112 C114 0(2) . . . . ?
C110 C109 C111 C112 -177.3(15) . . . . ?
C111 C109 C110 F13 72(2) . . . . ?
C111 C109 C110 F14 -164.5(16) . . . . ?
C111 C109 C110 F15 -49(2) . . . . ?
C111 C112 C113 F16 -63(2) . . . . ?
C111 C112 C113 F17 55(2) . . . . ?
C111 C112 C113 F18 173.5(13) . . . . ?
C111 C112 C114 C107 1(2) . . . . ?
C113 C112 C114 C107 -174.9(15) . . . . ?
C114 C107 C108 C109 0(2) . . . . ?
C114 C107 B1 C91 -140.1(15) . . . . ?
C114 C107 B1 C99 -28(2) . . . . ?
C114 C107 B1 C115 92.9(17) . . . . ?
C114 C112 C113 F16 112.8(17) . . . . ?
C114 C112 C113 F17 -128.7(16) . . . . ?
C114 C112 C113 F18 -11(2) . . . . ?
C115 C116 C117 C118 -172.2(13) . . . . ?
C115 C116 C117 C119 -4(2) . . . . ?
C116 C115 C122 C120 2.7(19) . . . . ?
C116 C115 B1 C91 -26(2) . . . . ?
C116 C115 B1 C99 -141.3(13) . . . . ?
C116 C115 B1 C107 98.8(15) . . . . ?
C116 C117 C118 F19 -37.1(19) . . . . ?
C116 C117 C118 F20 -153.5(13) . . . . ?
C116 C117 C118 F21 83.8(18) . . . . ?
C116 C117 C119 C120 4(2) . . . . ?
C117 C119 C120 C121 178.8(12) . . . . ?
C117 C119 C120 C122 -1(2) . . . . ?
C118 C117 C119 C120 172.7(13) . . . . ?
C119 C117 C118 F19 154.0(13) . . . . ?
C119 C117 C118 F20 37.5(19) . . . . ?
C119 C117 C118 F21 -85.1(18) . . . . ?
C119 C120 C121 F22 -72.4(15) . . . . ?
C119 C120 C121 F23 50.1(16) . . . . ?
C119 C120 C121 F24 169.1(12) . . . . ?
C119 C120 C122 C115 -2(2) . . . . ?
C121 C120 C122 C115 177.8(12) . . . . ?
C122 C115 C116 C117 0.3(19) . . . . ?
C122 C115 B1 C91 161.4(13) . . . . ?
C122 C115 B1 C99 46.0(18) . . . . ?
C122 C115 B1 C107 -73.9(16) . . . . ?
C122 C120 C121 F22 107.5(15) . . . . ?
C122 C120 C121 F23 -130.0(14) . . . . ?
C122 C120 C121 F24 -11.1(18) . . . . ?
B1 C91 C92 C93 175.1(14) . . . . ?
B1 C91 C98 C96 -175.1(14) . . . . ?
B1 C99 C100 C101 -176.5(15) . . . . ?
B1 C99 C106 C104 175.5(14) . . . . ?
B1 C107 C108 C109 176.1(13) . . . . ?
B1 C107 C114 C112 -176.4(14) . . . . ?
B1 C115 C116 C117 -172.9(13) . . . . ?
B1 C115 C122 C120 175.9(13) . . . . ?
C84A C85A C86A C87 0.0 . . . . ?
C85A C84A C89A C88A 0.0 . . . . ?
C85A C86A C87 C88A 0.0 . . . . ?
C86A C87 C88A C89A 0.0 . . . . ?
C87 C88A C89A C84A 0.0 . . . . ?
C89A C84A C85A C86A 0.0 . . . . ?
C89A C84A C85A C155 169(7) . . . . ?
C155 C85A C86A C87 -171(6) . . . . ?

loop_
_smtbx_masks_void_nr
_smtbx_masks_void_average_x
_smtbx_masks_void_average_y
_smtbx_masks_void_average_z
_smtbx_masks_void_volume
_smtbx_masks_void_count_electrons
_smtbx_masks_void_content
1 0.000 0.225 0.500 608.9 39.3 ?
2 -0.050 0.090 0.864 17.1 0.0 ?
3 0.000 0.500 0.000 302.3 33.4 ?
4 0.050 0.910 0.136 17.1 0.0 ?
5 0.141 0.199 0.028 8.1 0.0 ?
6 0.500 0.000 0.500 302.3 33.4 ?
7 0.500 -0.442 0.000 608.9 39.3 ?
8 0.359 0.699 0.472 8.1 0.0 ?
9 0.450 0.410 0.364 17.1 0.0 ?
10 0.550 0.590 0.636 17.1 0.0 ?
11 0.641 0.301 0.528 8.1 0.0 ?
12 0.859 0.801 0.972 8.1 0.0 ?
